data_1540381
loop_
_publ_author_name
'Eisenhart, Reed J.'
'Clouston, Laura J.'
'Lu, Connie C.'

_publ_section_title
;
 Configuring Bonds between First-Row Transition Metals.
;
_journal_issue 11
_journal_name_full 'Accounts of chemical research'
_journal_page_first 2885
_journal_page_last 2894
_journal_paper_doi 10.1021/acs.accounts.5b00336
_journal_volume 48
_journal_year 2015
_chemical_formula_moiety 'C21 H24 Cl Co N7 Ni'
_chemical_formula_sum 'C21 H24 Cl Co N7 Ni'
_chemical_formula_weight 527.56
_chemical_name_common py3trenCoNiCl
_chemical_name_systematic
;
 ?
;
_space_group_crystal_system monoclinic
_space_group_IT_number 14
_space_group_name_Hall '-P 2yn'
_space_group_name_H-M_alt 'P 1 21/n 1'
_symmetry_space_group_name_Hall '-P 2yn'
_symmetry_space_group_name_H-M 'P 1 21/n 1'
_atom_sites_solution_hydrogens geom
_audit_creation_method SHELXL-2013
_cell_angle_alpha 90
_cell_angle_beta 101.0650(10)
_cell_angle_gamma 90
_cell_formula_units_Z 4
_cell_length_a 14.4536(5)
_cell_length_b 9.9877(3)
_cell_length_c 14.7366(6)
_cell_measurement_reflns_used 6763
_cell_measurement_temperature 100(2)
_cell_measurement_theta_max 18.65
_cell_measurement_theta_min 2.32
_cell_volume 2087.80(13)
_computing_cell_refinement 'Bruker SAINT'
_computing_data_collection 'Bruker APEX2'
_computing_data_reduction 'Bruker SAINT'
_computing_molecular_graphics 'Bruker SHELXTL'
_computing_publication_material 'Bruker SHELXTL'
_computing_structure_refinement 'SHELXL-97 (Sheldrick, 2008)'
_computing_structure_solution 'SHELXS-97 (Sheldrick, 2008)'
_diffrn_ambient_temperature 100(2)
_diffrn_measured_fraction_theta_full 1.000
_diffrn_measured_fraction_theta_max 0.997
_diffrn_measurement_device_type 'Bruker APEX II CCD'
_diffrn_measurement_method 'area detector, omega scans per phi'
_diffrn_radiation_type synchrotron
_diffrn_radiation_wavelength 0.41328
_diffrn_reflns_av_unetI/netI 0.1389
_diffrn_reflns_laue_measured_fraction_full 1.000
_diffrn_reflns_laue_measured_fraction_max 0.997
_diffrn_reflns_limit_h_max 23
_diffrn_reflns_limit_h_min -24
_diffrn_reflns_limit_k_max 13
_diffrn_reflns_limit_k_min -16
_diffrn_reflns_limit_l_max 24
_diffrn_reflns_limit_l_min -24
_diffrn_reflns_number 98207
_diffrn_reflns_point_group_measured_fraction_full 1.000
_diffrn_reflns_point_group_measured_fraction_max 0.997
_diffrn_reflns_theta_full 25.242
_diffrn_reflns_theta_max 61.630
_diffrn_reflns_theta_min 1.051
_diffrn_source '15 1D-B APS'
_exptl_absorpt_coefficient_mu 1.849
_exptl_crystal_colour dark
_exptl_crystal_density_diffrn 1.678
_exptl_crystal_description needle
_exptl_crystal_F_000 1084
_exptl_crystal_size_max 0.09
_exptl_crystal_size_mid 0.02
_exptl_crystal_size_min 0.02
_refine_diff_density_max 19.675
_refine_diff_density_min -1.833
_refine_diff_density_rms 0.504
_refine_ls_extinction_method none
_refine_ls_goodness_of_fit_ref 1.642
_refine_ls_hydrogen_treatment constr
_refine_ls_matrix_type full
_refine_ls_number_parameters 281
_refine_ls_number_reflns 98207
_refine_ls_number_restraints 0
_refine_ls_restrained_S_all 1.642
_refine_ls_R_factor_all 0.2438
_refine_ls_R_factor_gt 0.2094
_refine_ls_shift/su_max 0.000
_refine_ls_shift/su_mean 0.000
_refine_ls_structure_factor_coef Fsqd
_refine_ls_weighting_details
;
 w=1/[\s^2^(Fo^2^)+(0.2000P)^2^]
 where P=(Fo^2^+2Fc^2^)/3
;
_refine_ls_weighting_scheme calc
_refine_ls_wR_factor_gt 0.4785
_refine_ls_wR_factor_ref 0.4978
_reflns_Friedel_coverage 0.000
_reflns_number_gt 62536
_reflns_number_total 98207
_reflns_threshold_expression 'I > 2\s(I)'
_cod_data_source_file ar5b00336_si_003.cif
_cod_data_source_block L2CoNiCl
_cod_depositor_comments 'Adding full bibliography for 1540381--1540386.cif.'
_cod_database_code 1540381
_shelx_space_group_comment
;
The symmetry employed for this shelxl refinement is uniquely defined
by the following loop, which should always be used as a source of
symmetry information in preference to the above space-group names.
They are only intended as comments.
;
_shelxl_version_number
;2013-2 
Ins File
Wavelength is a place holder, LAUE values are from corrected Metal K edges measured at CheMATcars.
This ins file shows the refinement of the top (Ni) metal position. An analogous refinement independently refined the bottom (Co) position.
TITL 4PPLCoNiCl_0m in P2(1)/n
CELL 0.71073 14.4536 9.9877 14.7366 90.000 101.065 90.000
ZERR 4.00 0.0005 0.0003 0.0006 0.000 0.001 0.000
LATT 1
SYMM -x+1/2, y+1/2, -z+1/2
SFAC C H N CL CO NI
UNIT 84 96 28 4 4 4
 
TEMP -173
ACTA
L.S. 20
FMAP 2
PLAN 5
HTAB
BOND $H
CONF
 
WGHT    0.2000
FVAR       0.15208   0.95
CO1   5    0.893483    0.941482    0.194610    21.00000    0.01090    0.00835 =
         0.01069    0.00019    0.00180    0.00056
EADP NI2 CO2
EXYZ NI2 CO2
NI2   6    0.957350    0.723539    0.230365    21.00000    0.01209    0.00892 =
         0.01239    0.00090    0.00299   -0.00048
CO2   5    0.957350    0.723539    0.230365   -21.00000    0.01209    0.00892 =
         0.01239    0.00090    0.00299   -0.00048
CL1   4    0.996352    0.499229    0.263351    11.00000    0.02327    0.00930 =
         0.01891    0.00304    0.00366    0.00125
N1    3    0.838541    1.121483    0.163418    11.00000    0.01358    0.01008 =
         0.01303    0.00094    0.00073    0.00131
N2    3    0.883391    0.975751    0.317301    11.00000    0.01931    0.01108 =
         0.01342   -0.00194    0.00319    0.00412
N3    3    0.955285    0.776208    0.365417    11.00000    0.01050    0.01002 =
         0.01184    0.00090    0.00150   -0.00037
N4    3    0.794489    0.870999    0.104234    11.00000    0.01147    0.00857 =
         0.01414    0.00037    0.00042    0.00078
N5    3    0.882619    0.681530    0.100772    11.00000    0.01417    0.00867 =
         0.01175    0.00062    0.00393    0.00001
N6    3    1.002520    0.999197    0.153915    11.00000    0.01444    0.00698 =
         0.02612    0.00423    0.00524   -0.00109
N7    3    1.077711    0.801318    0.200545    11.00000    0.01185    0.00978 =
         0.01191    0.00183    0.00350    0.00078
C1    1    0.849694    1.195745    0.251757    11.00000    0.02731    0.01030 =
         0.02371   -0.00241    0.00329    0.00250
AFIX  23
H1A   2    0.803250    1.269619    0.245789    11.00000   -1.20000
H1B   2    0.913679    1.235049    0.267017    11.00000   -1.20000
AFIX   0
C2    1    0.834487    1.100000    0.329448    11.00000    0.02319    0.01406 =
         0.01411   -0.00456    0.00285    0.00486
AFIX  23
H2A   2    0.860247    1.139667    0.390649    11.00000   -1.20000
H2B   2    0.766372    1.082881    0.325554    11.00000   -1.20000
AFIX   0
C3    1    0.911107    0.889569    0.387051    11.00000    0.01012    0.01366 =
         0.01169    0.00015    0.00111   -0.00297
C4    1    0.897692    0.911564    0.479302    11.00000    0.01510    0.01708 =
         0.01535   -0.00369    0.00481   -0.00273
AFIX  43
H4A   2    0.864697    0.988572    0.493661    11.00000   -1.20000
AFIX   0
C5    1    0.932706    0.820885    0.547171    11.00000    0.01856    0.02466 =
         0.01151   -0.00097    0.00332   -0.00614
AFIX  43
H5A   2    0.924086    0.834679    0.608790    11.00000   -1.20000
AFIX   0
C6    1    0.980908    0.708628    0.525151    11.00000    0.01848    0.01877 =
         0.01387    0.00507   -0.00192   -0.00297
AFIX  43
H6A   2    1.006984    0.645882    0.571500    11.00000   -1.20000
AFIX   0
C7    1    0.989902    0.690647    0.435320    11.00000    0.01366    0.01089 =
         0.01761    0.00312    0.00175   -0.00052
AFIX  43
H7A   2    1.022474    0.613298    0.420844    11.00000   -1.20000
AFIX   0
C8    1    0.738743    1.097122    0.120576    11.00000    0.01441    0.01577 =
         0.02689    0.00126    0.00038    0.00406
AFIX  23
H8A   2    0.713528    1.175918    0.083087    11.00000   -1.20000
H8B   2    0.701368    1.085274    0.169704    11.00000   -1.20000
AFIX   0
C9    1    0.728469    0.973178    0.059294    11.00000    0.01319    0.01534 =
         0.01522    0.00102   -0.00130    0.00251
AFIX  23
H9A   2    0.663066    0.938935    0.050329    11.00000   -1.20000
H9B   2    0.742518    0.995839   -0.002049    11.00000   -1.20000
AFIX   0
C10   1    0.809785    0.760830    0.057982    11.00000    0.01236    0.01108 =
         0.01233    0.00176    0.00544   -0.00350
C11   1    0.756038    0.723174   -0.029894    11.00000    0.01774    0.01469 =
         0.01246    0.00201    0.00042   -0.00524
AFIX  43
H11A  2    0.703905    0.776142   -0.058388    11.00000   -1.20000
AFIX   0
C12   1    0.779796    0.610801   -0.072852    11.00000    0.02972    0.01829 =
         0.01125   -0.00112    0.00320   -0.00781
AFIX  43
H12A  2    0.744439    0.585153   -0.131424    11.00000   -1.20000
AFIX   0
C13   1    0.856763    0.533524   -0.029888    11.00000    0.03436    0.01544 =
         0.01724   -0.00580    0.00779    0.00187
AFIX  43
H13A  2    0.875209    0.455944   -0.059216    11.00000   -1.20000
AFIX   0
C14   1    0.904830    0.572440    0.055433    11.00000    0.02349    0.01283 =
         0.01800    0.00069    0.00737    0.00246
AFIX  43
H14A  2    0.956809    0.519483    0.084303    11.00000   -1.20000
AFIX   0
C15   1    0.895380    1.179760    0.097828    11.00000    0.02502    0.01178 =
         0.02439    0.00302    0.00531   -0.00075
AFIX  23
H15A  2    0.889992    1.278574    0.097856    11.00000   -1.20000
H15B  2    0.870103    1.147502    0.034391    11.00000   -1.20000
AFIX   0
C16   1    0.998474    1.139989    0.125519    11.00000    0.01750    0.00970 =
         0.02729    0.00497    0.00352   -0.00105
AFIX  23
H16A  2    1.030820    1.152128    0.072650    11.00000   -1.20000
H16B  2    1.030289    1.196830    0.177238    11.00000   -1.20000
AFIX   0
C17   1    1.083396    0.929460    0.168598    11.00000    0.01233    0.01027 =
         0.01144   -0.00129    0.00243   -0.00104
C18   1    1.171338    0.979421    0.154760    11.00000    0.01669    0.01369 =
         0.01384    0.00124    0.00416   -0.00379
AFIX  43
H18A  2    1.176495    1.069518    0.135670    11.00000   -1.20000
AFIX   0
C19   1    1.248919    0.897880    0.168895    11.00000    0.01215    0.02524 =
         0.01194   -0.00080    0.00360   -0.00318
AFIX  43
H19A  2    1.307817    0.931089    0.159123    11.00000   -1.20000
AFIX   0
C20   1    1.241374    0.766599    0.197528    11.00000    0.01235    0.01964 =
         0.01486   -0.00055    0.00306    0.00149
AFIX  43
H20A  2    1.294179    0.708115    0.206370    11.00000   -1.20000
AFIX   0
C21   1    1.155210    0.723655    0.212728    11.00000    0.01670    0.01097 =
         0.01110   -0.00071    0.00132    0.00184
AFIX  43
H21A  2    1.150118    0.634119    0.232968    11.00000   -1.20000
AFIX   0

LAUE CO 

  0.413   0.216   0.356   828.2
  1.491  -1.723   3.433  28848.6
  1.612  -5.437   0.476  4327.4
  0.000   0.000   0.000     0.0

LAUE NI

  0.413   0.247   0.471  1096.2
  1.491  -5.493   0.481  4042.4
  1.612  -2.241   0.553  5027.3
  0.000   0.000   0.000     0.0

LAUE CL

  0.413   0.055   0.053   123.3
  1.491   0.357   0.661  5560.7
  1.612   0.374   0.762  6927.1
  0.000   0.000   0.000     0.0

LAUE N

  0.413   0.000   0.001     2.3
  1.491   0.029   0.017   141.4
  1.612   0.034   0.020   180.5
  0.000   0.000   0.000     0.0

LAUE C

  0.413   0.000   0.000     1.1
  1.491   0.017   0.008    70.9
  1.612   0.019   0.010    90.8
  0.000   0.000   0.000     0.0

LAUE H

  0.413   0.000   0.000     0.00
  1.491   0.000   0.000     0.00
  1.612   0.000   0.000     0.00
  0.000   0.000   0.000     0.0

HKLF 2
 
REM  4PPLCoNiCl_0m in P2(1)/n
REM R1 =  0.2101 for   62536 Fo > 4sig(Fo)  and  0.2445 for all   98207 data
REM    281 parameters refined using      0 restraints
 
END  
     
WGHT      0.2000      0.0000 

REM Instructions for potential hydrogen bonds
EQIV $1 x, y+1, z
HTAB C1 Cl1_$1
EQIV $2 -x+2, -y+1, -z+1
HTAB C6 Cl1_$2
HTAB C7 Cl1
HTAB C14 Cl1
HTAB C21 Cl1

REM Highest difference peak 20.290,  deepest hole -1.781,  1-sigma level  0.510
Q1    1   0.8289  0.7221  0.1561  11.00000  0.05    2.02
Q2    1   0.9094  0.7754  0.1891  11.00000  0.05    1.95
Q3    1   0.9499  0.7456  0.1623  11.00000  0.05    1.73
Q4    1   0.9823  1.0023  0.2008  11.00000  0.05    1.67
Q5    1   0.9470  0.7353  0.2930  11.00000  0.05    1.65 
SHELXL .LST File. Shows the refinement of the top (Ni) position beginning with 95% and converging on 101%.
 +++++++++++++++++++++++++++++++++++++++++++++++++++++++++++++++++++
 +  SHELXL -  CRYSTAL STRUCTURE REFINEMENT  -   MULTI-CPU VERSION  +
 +  Copyright(C) George M. Sheldrick 1993-2013     Version 2013/2  +
 +  CoNi2015                   started at 17:28:36 on 06-Aug-2015  +
 +++++++++++++++++++++++++++++++++++++++++++++++++++++++++++++++++++

 Command line parameters: CoNi2015 -a50000 -b3000 -c624 -t2

 -a sets the approximate maximum number of atoms including hydrogens.
 -b sets the maximum number of full-matrix parameters (leave unchanged for
 CGLS). For example -b9000 allows refinement of 1000 anisotropic atoms or
 3000 with BLOC 1. For a 32-bit version, -b times the square root of the
 number of threads should not exceed about 65500. -c sets the reflection
 buffer size. This depends on the CPU cache size but will rarely need
 changing. -t sets the number of threads, otherwise the multi-CPU version
 sets this equal to the number of available CPUs. For optimal performance
 on systems with hyperthreading, usually the hyperthreading should be
 switched off or -t used to halve the number of threads; e.g. -t4 rather
 than -t8 for an Intel i7 processor.

 Running  2 threads on  2 processors

 TITL 4PPLCoNiCl_0m in P2(1)/n
 CELL 0.71073 14.4536 9.9877 14.7366 90.000 101.065 90.000
 ZERR 4.00 0.0005 0.0003 0.0006 0.000 0.001 0.000
 LATT 1
 SYMM -x+1/2, y+1/2, -z+1/2
 SFAC C H N CL CO NI
 UNIT 84 96 28 4 4 4

 V =     2087.80     F(000) =    1084.0     Mu =   1.85 mm-1      Cell Wt =     2110.24    Rho =  1.678

  
 TEMP -173
 ACTA
 L.S. 20
 FMAP 2
 PLAN 5
 HTAB
 BOND $H
 CONF
  
 WGHT    0.2000
 FVAR       0.15208   0.95
 CO1   5    0.893483    0.941482    0.194610    21.00000    0.01090    0.00835 =
          0.01069    0.00019    0.00180    0.00056
 EADP NI2 CO2
 EXYZ NI2 CO2
 NI2   6    0.957350    0.723539    0.230365    21.00000    0.01209    0.00892 =
          0.01239    0.00090    0.00299   -0.00048
 CO2   5    0.957350    0.723539    0.230365   -21.00000    0.01209    0.00892 =
          0.01239    0.00090    0.00299   -0.00048
 CL1   4    0.996352    0.499229    0.263351    11.00000    0.02327    0.00930 =
          0.01891    0.00304    0.00366    0.00125
 N1    3    0.838541    1.121483    0.163418    11.00000    0.01358    0.01008 =
          0.01303    0.00094    0.00073    0.00131
 N2    3    0.883391    0.975751    0.317301    11.00000    0.01931    0.01108 =
          0.01342   -0.00194    0.00319    0.00412
 N3    3    0.955285    0.776208    0.365417    11.00000    0.01050    0.01002 =
          0.01184    0.00090    0.00150   -0.00037
 N4    3    0.794489    0.870999    0.104234    11.00000    0.01147    0.00857 =
          0.01414    0.00037    0.00042    0.00078
 N5    3    0.882619    0.681530    0.100772    11.00000    0.01417    0.00867 =
          0.01175    0.00062    0.00393    0.00001
 N6    3    1.002520    0.999197    0.153915    11.00000    0.01444    0.00698 =
          0.02612    0.00423    0.00524   -0.00109
 N7    3    1.077711    0.801318    0.200545    11.00000    0.01185    0.00978 =
          0.01191    0.00183    0.00350    0.00078
 C1    1    0.849694    1.195745    0.251757    11.00000    0.02731    0.01030 =
          0.02371   -0.00241    0.00329    0.00250
 AFIX  23
 H1A   2    0.803250    1.269619    0.245789    11.00000   -1.20000
 H1B   2    0.913679    1.235049    0.267017    11.00000   -1.20000
 AFIX   0
 C2    1    0.834487    1.100000    0.329448    11.00000    0.02319    0.01406 =
          0.01411   -0.00456    0.00285    0.00486
 AFIX  23
 H2A   2    0.860247    1.139667    0.390649    11.00000   -1.20000
 H2B   2    0.766372    1.082881    0.325554    11.00000   -1.20000
 AFIX   0
 C3    1    0.911107    0.889569    0.387051    11.00000    0.01012    0.01366 =
          0.01169    0.00015    0.00111   -0.00297
 C4    1    0.897692    0.911564    0.479302    11.00000    0.01510    0.01708 =
          0.01535   -0.00369    0.00481   -0.00273
 AFIX  43
 H4A   2    0.864697    0.988572    0.493661    11.00000   -1.20000
 AFIX   0
 C5    1    0.932706    0.820885    0.547171    11.00000    0.01856    0.02466 =
          0.01151   -0.00097    0.00332   -0.00614
 AFIX  43
 H5A   2    0.924086    0.834679    0.608790    11.00000   -1.20000
 AFIX   0
 C6    1    0.980908    0.708628    0.525151    11.00000    0.01848    0.01877 =
          0.01387    0.00507   -0.00192   -0.00297
 AFIX  43
 H6A   2    1.006984    0.645882    0.571500    11.00000   -1.20000
 AFIX   0
 C7    1    0.989902    0.690647    0.435320    11.00000    0.01366    0.01089 =
          0.01761    0.00312    0.00175   -0.00052
 AFIX  43
 H7A   2    1.022474    0.613298    0.420844    11.00000   -1.20000
 AFIX   0
 C8    1    0.738743    1.097122    0.120576    11.00000    0.01441    0.01577 =
          0.02689    0.00126    0.00038    0.00406
 AFIX  23
 H8A   2    0.713528    1.175918    0.083087    11.00000   -1.20000
 H8B   2    0.701368    1.085274    0.169704    11.00000   -1.20000
 AFIX   0
 C9    1    0.728469    0.973178    0.059294    11.00000    0.01319    0.01534 =
          0.01522    0.00102   -0.00130    0.00251
 AFIX  23
 H9A   2    0.663066    0.938935    0.050329    11.00000   -1.20000
 H9B   2    0.742518    0.995839   -0.002049    11.00000   -1.20000
 AFIX   0
 C10   1    0.809785    0.760830    0.057982    11.00000    0.01236    0.01108 =
          0.01233    0.00176    0.00544   -0.00350
 C11   1    0.756038    0.723174   -0.029894    11.00000    0.01774    0.01469 =
          0.01246    0.00201    0.00042   -0.00524
 AFIX  43
 H11A  2    0.703905    0.776142   -0.058388    11.00000   -1.20000
 AFIX   0
 C12   1    0.779796    0.610801   -0.072852    11.00000    0.02972    0.01829 =
          0.01125   -0.00112    0.00320   -0.00781
 AFIX  43
 H12A  2    0.744439    0.585153   -0.131424    11.00000   -1.20000
 AFIX   0
 C13   1    0.856763    0.533524   -0.029888    11.00000    0.03436    0.01544 =
          0.01724   -0.00580    0.00779    0.00187
 AFIX  43
 H13A  2    0.875209    0.455944   -0.059216    11.00000   -1.20000
 AFIX   0
 C14   1    0.904830    0.572440    0.055433    11.00000    0.02349    0.01283 =
          0.01800    0.00069    0.00737    0.00246
 AFIX  43
 H14A  2    0.956809    0.519483    0.084303    11.00000   -1.20000
 AFIX   0
 C15   1    0.895380    1.179760    0.097828    11.00000    0.02502    0.01178 =
          0.02439    0.00302    0.00531   -0.00075
 AFIX  23
 H15A  2    0.889992    1.278574    0.097856    11.00000   -1.20000
 H15B  2    0.870103    1.147502    0.034391    11.00000   -1.20000
 AFIX   0
 C16   1    0.998474    1.139989    0.125519    11.00000    0.01750    0.00970 =
          0.02729    0.00497    0.00352   -0.00105
 AFIX  23
 H16A  2    1.030820    1.152128    0.072650    11.00000   -1.20000
 H16B  2    1.030289    1.196830    0.177238    11.00000   -1.20000
 AFIX   0
 C17   1    1.083396    0.929460    0.168598    11.00000    0.01233    0.01027 =
          0.01144   -0.00129    0.00243   -0.00104
 C18   1    1.171338    0.979421    0.154760    11.00000    0.01669    0.01369 =
          0.01384    0.00124    0.00416   -0.00379
 AFIX  43
 H18A  2    1.176495    1.069518    0.135670    11.00000   -1.20000
 AFIX   0
 C19   1    1.248919    0.897880    0.168895    11.00000    0.01215    0.02524 =
          0.01194   -0.00080    0.00360   -0.00318
 AFIX  43
 H19A  2    1.307817    0.931089    0.159123    11.00000   -1.20000
 AFIX   0
 C20   1    1.241374    0.766599    0.197528    11.00000    0.01235    0.01964 =
          0.01486   -0.00055    0.00306    0.00149
 AFIX  43
 H20A  2    1.294179    0.708115    0.206370    11.00000   -1.20000
 AFIX   0
 C21   1    1.155210    0.723655    0.212728    11.00000    0.01670    0.01097 =
          0.01110   -0.00071    0.00132    0.00184
 AFIX  43
 H21A  2    1.150118    0.634119    0.232968    11.00000   -1.20000
 AFIX   0
  
 LAUE CO
  
 LAUE NI
  
 LAUE CL
  
 LAUE N
  
 LAUE C
  
 LAUE H
  
 HKLF 2


 Covalent radii and connectivity table for  4PPLCoNiCl_0m in P2(1)/n                                                   
 C    0.770
 H    0.320
 N    0.700
 CL   0.990
 CO   1.250
 NI   1.250

 Co1 - N2 N6 N4 N1 Co2 Ni2
 Ni2 - N7 N5 N3 Cl1 Co1
 Co2 - N7 N5 N3 Cl1 Co1
 Cl1 - Co2 Ni2
 N1 - C8 C1 C15 Co1
 N2 - C3 C2 Co1
 N3 - C7 C3 Ni2 Co2
 N4 - C10 C9 Co1
 N5 - C14 C10 Ni2 Co2
 N6 - C17 C16 Co1
 N7 - C21 C17 Ni2 Co2
 C1 - N1 C2
 C2 - N2 C1
 C3 - N2 N3 C4
 C4 - C5 C3
 C5 - C4 C6
 C6 - C7 C5
 C7 - N3 C6
 C8 - N1 C9
 C9 - N4 C8
 C10 - N4 N5 C11
 C11 - C12 C10
 C12 - C11 C13
 C13 - C14 C12
 C14 - N5 C13
 C15 - N1 C16
 C16 - N6 C15
 C17 - N6 N7 C18
 C18 - C19 C17
 C19 - C18 C20
 C20 - C21 C19
 C21 - N7 C20


   h   k   l       Fo^2      Sigma      Why rejected

   1   0   4       10.22      2.01     observed but should be systematically absent


  101928  Reflections read, of which  3721  rejected

 -24 =< h =< 23,    -16 =< k =< 13,    -24 =< l =< 24,   Max. 2-theta =  123.26

       1  Systematic absence violations

       0  Data suppressed,     R(sigma) = 0.1389

 Maximum memory for data reduction =     4395 /       27

 Number of data for d > 0.600A (CIF: max) and d > 0.833A (CIF: full)
 (ignoring systematic absences):
 Unique reflections found (point group)      10120    3769
 Unique reflections possible (point group)   10148    3770
 Unique reflections found (Laue group)       10120    3769
 Unique reflections possible (Laue group)    10148    3770


 Default effective X-H and X-D distances for T = -173.0C 
 AFIX m =    1     2     3     4   4[N]  3[N]  15[B]  8[O]   9   9[N]   16
 d(X-H) =  1.00  0.99  0.98  0.95  0.88  0.91  1.12  0.84  0.95  0.88  0.95

 Note that these distances are chosen to give the best fit to the X-ray data
 and so avoid the introduction of systematic error.  The true internuclear
 distances are longer and do not vary with temperature!  The apparent
 variation with temperature is caused by libration.


   ** Cell contents from UNIT instruction and atom list do not agree **


 Unit-cell contents from UNIT instruction and atom list resp.

 C        84.00     84.00
 H        96.00     96.00
 N        28.00     28.00
 CL        4.00      4.00
 CO        4.00      4.00
 NI        4.00      3.80


 Least-squares cycle   1   Maximum vector length =  623   Memory required =     5204 /   420836

 wR2 = 0.4955 before cycle   1 for   98207 data and    281 /    281 parameters

 GooF = S =     1.575;     Restrained GooF =      1.575 for       0 restraints

 Weight = 1 / [ sigma^2(Fo^2) + ( 0.2000 * P )^2 +   0.00 * P ]   where  P = ( Max ( Fo^2, 0 ) + 2 * Fc^2 ) / 3


     N      value        esd    shift/esd  parameter

     1     0.15395     0.00089     2.087    OSF
     2     0.98645     0.00645     5.652   FVAR  2 

 Mean shift/esd =   0.192  Maximum =     5.652 for FVAR  2       

 Max. shift = 0.007 A for N2      Max. dU =-0.001 for C1           


 Least-squares cycle   2   Maximum vector length =  623   Memory required =     5204 /   420836

 wR2 = 0.4975 before cycle   2 for   98207 data and    281 /    281 parameters

 GooF = S =     1.638;     Restrained GooF =      1.638 for       0 restraints

 Weight = 1 / [ sigma^2(Fo^2) + ( 0.2000 * P )^2 +   0.00 * P ]   where  P = ( Max ( Fo^2, 0 ) + 2 * Fc^2 ) / 3


     N      value        esd    shift/esd  parameter

     1     0.15301     0.00091    -1.031    OSF
     2     1.00270     0.00665     2.445   FVAR  2 

 Mean shift/esd =   0.085  Maximum =     2.445 for FVAR  2       

 Max. shift = 0.003 A for N2      Max. dU =-0.001 for C1           


 Least-squares cycle   3   Maximum vector length =  623   Memory required =     5204 /   420836

 wR2 = 0.4977 before cycle   3 for   98207 data and    281 /    281 parameters

 GooF = S =     1.644;     Restrained GooF =      1.644 for       0 restraints

 Weight = 1 / [ sigma^2(Fo^2) + ( 0.2000 * P )^2 +   0.00 * P ]   where  P = ( Max ( Fo^2, 0 ) + 2 * Fc^2 ) / 3


     N      value        esd    shift/esd  parameter

     1     0.15267     0.00091    -0.378    OSF
     2     1.00564     0.00674     0.436   FVAR  2 

 Mean shift/esd =   0.016  Maximum =     0.436 for FVAR  2       

 Max. shift = 0.000 A for C8      Max. dU = 0.000 for C1           


 Least-squares cycle   4   Maximum vector length =  623   Memory required =     5204 /   420836

 wR2 = 0.4978 before cycle   4 for   98207 data and    281 /    281 parameters

 GooF = S =     1.644;     Restrained GooF =      1.644 for       0 restraints

 Weight = 1 / [ sigma^2(Fo^2) + ( 0.2000 * P )^2 +   0.00 * P ]   where  P = ( Max ( Fo^2, 0 ) + 2 * Fc^2 ) / 3


     N      value        esd    shift/esd  parameter

     1     0.15239     0.00090    -0.313    OSF
     2     1.00759     0.00677     0.289   FVAR  2 

 Mean shift/esd =   0.015  Maximum =    -0.313 for  OSF          

 Max. shift = 0.000 A for C1      Max. dU = 0.000 for N5           


 Least-squares cycle   5   Maximum vector length =  623   Memory required =     5204 /   420836

 wR2 = 0.4978 before cycle   5 for   98207 data and    281 /    281 parameters

 GooF = S =     1.644;     Restrained GooF =      1.644 for       0 restraints

 Weight = 1 / [ sigma^2(Fo^2) + ( 0.2000 * P )^2 +   0.00 * P ]   where  P = ( Max ( Fo^2, 0 ) + 2 * Fc^2 ) / 3


     N      value        esd    shift/esd  parameter

     1     0.15220     0.00090    -0.209    OSF
     2     1.00886     0.00678     0.187   FVAR  2 

 Mean shift/esd =   0.010  Maximum =    -0.209 for  OSF          

 Max. shift = 0.000 A for C1      Max. dU = 0.000 for N5           


 Least-squares cycle   6   Maximum vector length =  623   Memory required =     5204 /   420836

 wR2 = 0.4978 before cycle   6 for   98207 data and    281 /    281 parameters

 GooF = S =     1.643;     Restrained GooF =      1.643 for       0 restraints

 Weight = 1 / [ sigma^2(Fo^2) + ( 0.2000 * P )^2 +   0.00 * P ]   where  P = ( Max ( Fo^2, 0 ) + 2 * Fc^2 ) / 3


     N      value        esd    shift/esd  parameter

     1     0.15208     0.00090    -0.134    OSF
     2     1.00967     0.00679     0.119   FVAR  2 

 Mean shift/esd =   0.006  Maximum =    -0.134 for  OSF          

 Max. shift = 0.000 A for C8      Max. dU = 0.000 for C1           


 Least-squares cycle   7   Maximum vector length =  623   Memory required =     5204 /   420836

 wR2 = 0.4978 before cycle   7 for   98207 data and    281 /    281 parameters

 GooF = S =     1.643;     Restrained GooF =      1.643 for       0 restraints

 Weight = 1 / [ sigma^2(Fo^2) + ( 0.2000 * P )^2 +   0.00 * P ]   where  P = ( Max ( Fo^2, 0 ) + 2 * Fc^2 ) / 3


     N      value        esd    shift/esd  parameter

     1     0.15200     0.00090    -0.087    OSF
     2     1.01020     0.00680     0.077   FVAR  2 

 Mean shift/esd =   0.004  Maximum =    -0.087 for  OSF          

 Max. shift = 0.000 A for C8      Max. dU = 0.000 for C1           


 Least-squares cycle   8   Maximum vector length =  623   Memory required =     5204 /   420836

 wR2 = 0.4977 before cycle   8 for   98207 data and    281 /    281 parameters

 GooF = S =     1.643;     Restrained GooF =      1.643 for       0 restraints

 Weight = 1 / [ sigma^2(Fo^2) + ( 0.2000 * P )^2 +   0.00 * P ]   where  P = ( Max ( Fo^2, 0 ) + 2 * Fc^2 ) / 3


     N      value        esd    shift/esd  parameter

     1     0.15195     0.00090    -0.056    OSF
     2     1.01054     0.00680     0.050   FVAR  2 

 Mean shift/esd =   0.002  Maximum =    -0.056 for  OSF          

 Max. shift = 0.000 A for C8      Max. dU = 0.000 for C12          


 Least-squares cycle   9   Maximum vector length =  623   Memory required =     5204 /   420836

 wR2 = 0.4978 before cycle   9 for   98207 data and    281 /    281 parameters

 GooF = S =     1.642;     Restrained GooF =      1.642 for       0 restraints

 Weight = 1 / [ sigma^2(Fo^2) + ( 0.2000 * P )^2 +   0.00 * P ]   where  P = ( Max ( Fo^2, 0 ) + 2 * Fc^2 ) / 3


     N      value        esd    shift/esd  parameter

     1     0.15192     0.00090    -0.036    OSF
     2     1.01075     0.00680     0.032   FVAR  2 

 Mean shift/esd =   0.002  Maximum =    -0.036 for  OSF          

 Max. shift = 0.000 A for H8B      Max. dU = 0.000 for C12         


 Least-squares cycle  10   Maximum vector length =  623   Memory required =     5204 /   420836

 wR2 = 0.4978 before cycle  10 for   98207 data and    281 /    281 parameters

 GooF = S =     1.642;     Restrained GooF =      1.642 for       0 restraints

 Weight = 1 / [ sigma^2(Fo^2) + ( 0.2000 * P )^2 +   0.00 * P ]   where  P = ( Max ( Fo^2, 0 ) + 2 * Fc^2 ) / 3


     N      value        esd    shift/esd  parameter

     1     0.15190     0.00090    -0.023    OSF
     2     1.01089     0.00680     0.021   FVAR  2 

 Mean shift/esd =   0.001  Maximum =    -0.023 for  OSF          

 Max. shift = 0.000 A for H8B      Max. dU = 0.000 for C1          


 Least-squares cycle  11   Maximum vector length =  623   Memory required =     5204 /   420836

 wR2 = 0.4978 before cycle  11 for   98207 data and    281 /    281 parameters

 GooF = S =     1.642;     Restrained GooF =      1.642 for       0 restraints

 Weight = 1 / [ sigma^2(Fo^2) + ( 0.2000 * P )^2 +   0.00 * P ]   where  P = ( Max ( Fo^2, 0 ) + 2 * Fc^2 ) / 3


     N      value        esd    shift/esd  parameter

     1     0.15188     0.00090    -0.016    OSF
     2     1.01099     0.00680     0.014   FVAR  2 

 Mean shift/esd =   0.001  Maximum =    -0.016 for  OSF          

 Max. shift = 0.000 A for H8B      Max. dU = 0.000 for C12         


 Least-squares cycle  12   Maximum vector length =  623   Memory required =     5204 /   420836

 wR2 = 0.4978 before cycle  12 for   98207 data and    281 /    281 parameters

 GooF = S =     1.642;     Restrained GooF =      1.642 for       0 restraints

 Weight = 1 / [ sigma^2(Fo^2) + ( 0.2000 * P )^2 +   0.00 * P ]   where  P = ( Max ( Fo^2, 0 ) + 2 * Fc^2 ) / 3


     N      value        esd    shift/esd  parameter

     1     0.15187     0.00090    -0.010    OSF
     2     1.01105     0.00680     0.009   FVAR  2 

 Mean shift/esd =   0.000  Maximum =    -0.010 for  OSF          

 Max. shift = 0.000 A for C8      Max. dU = 0.000 for C1           


 Least-squares cycle  13   Maximum vector length =  623   Memory required =     5204 /   420836

 wR2 = 0.4978 before cycle  13 for   98207 data and    281 /    281 parameters

 GooF = S =     1.642;     Restrained GooF =      1.642 for       0 restraints

 Weight = 1 / [ sigma^2(Fo^2) + ( 0.2000 * P )^2 +   0.00 * P ]   where  P = ( Max ( Fo^2, 0 ) + 2 * Fc^2 ) / 3


     N      value        esd    shift/esd  parameter

     1     0.15187     0.00090    -0.007    OSF
     2     1.01109     0.00680     0.006   FVAR  2 

 Mean shift/esd =   0.000  Maximum =    -0.007 for  OSF          

 Max. shift = 0.000 A for H8B      Max. dU = 0.000 for C1          


 Least-squares cycle  14   Maximum vector length =  623   Memory required =     5204 /   420836

 wR2 = 0.4978 before cycle  14 for   98207 data and    281 /    281 parameters

 GooF = S =     1.642;     Restrained GooF =      1.642 for       0 restraints

 Weight = 1 / [ sigma^2(Fo^2) + ( 0.2000 * P )^2 +   0.00 * P ]   where  P = ( Max ( Fo^2, 0 ) + 2 * Fc^2 ) / 3


     N      value        esd    shift/esd  parameter

     1     0.15186     0.00090    -0.004    OSF
     2     1.01111     0.00680     0.004   FVAR  2 

 Mean shift/esd =   0.000  Maximum =    -0.004 for  OSF          

 Max. shift = 0.000 A for C1      Max. dU = 0.000 for C12          


 Least-squares cycle  15   Maximum vector length =  623   Memory required =     5204 /   420836

 wR2 = 0.4978 before cycle  15 for   98207 data and    281 /    281 parameters

 GooF = S =     1.642;     Restrained GooF =      1.642 for       0 restraints

 Weight = 1 / [ sigma^2(Fo^2) + ( 0.2000 * P )^2 +   0.00 * P ]   where  P = ( Max ( Fo^2, 0 ) + 2 * Fc^2 ) / 3


     N      value        esd    shift/esd  parameter

     1     0.15186     0.00090    -0.002    OSF
     2     1.01113     0.00680     0.002   FVAR  2 

 Mean shift/esd =   0.000  Maximum =     0.002 for FVAR  2       

 Max. shift = 0.000 A for C8      Max. dU = 0.000 for N1           


 Least-squares cycle  16   Maximum vector length =  623   Memory required =     5204 /   420836

 wR2 = 0.4978 before cycle  16 for   98207 data and    281 /    281 parameters

 GooF = S =     1.642;     Restrained GooF =      1.642 for       0 restraints

 Weight = 1 / [ sigma^2(Fo^2) + ( 0.2000 * P )^2 +   0.00 * P ]   where  P = ( Max ( Fo^2, 0 ) + 2 * Fc^2 ) / 3


     N      value        esd    shift/esd  parameter

     1     0.15186     0.00090    -0.001    OSF
     2     1.01113     0.00680     0.001   FVAR  2 

 Mean shift/esd =   0.000  Maximum =    -0.001 for  OSF          

 Max. shift = 0.000 A for H7A      Max. dU = 0.000 for C1          


 Least-squares cycle  17   Maximum vector length =  623   Memory required =     5204 /   420836

 wR2 = 0.4978 before cycle  17 for   98207 data and    281 /    281 parameters

 GooF = S =     1.642;     Restrained GooF =      1.642 for       0 restraints

 Weight = 1 / [ sigma^2(Fo^2) + ( 0.2000 * P )^2 +   0.00 * P ]   where  P = ( Max ( Fo^2, 0 ) + 2 * Fc^2 ) / 3


     N      value        esd    shift/esd  parameter

     1     0.15186     0.00090    -0.001    OSF
     2     1.01114     0.00680     0.001   FVAR  2 

 Mean shift/esd =   0.000  Maximum =    -0.001 for  OSF          

 Max. shift = 0.000 A for C14      Max. dU = 0.000 for C12         


 Least-squares cycle  18   Maximum vector length =  623   Memory required =     5204 /   420836

 wR2 = 0.4978 before cycle  18 for   98207 data and    281 /    281 parameters

 GooF = S =     1.642;     Restrained GooF =      1.642 for       0 restraints

 Weight = 1 / [ sigma^2(Fo^2) + ( 0.2000 * P )^2 +   0.00 * P ]   where  P = ( Max ( Fo^2, 0 ) + 2 * Fc^2 ) / 3


     N      value        esd    shift/esd  parameter

     1     0.15186     0.00090    -0.001    OSF
     2     1.01114     0.00680     0.001   FVAR  2 

 Mean shift/esd =   0.000  Maximum =     0.001 for FVAR  2       

 Max. shift = 0.000 A for N7      Max. dU = 0.000 for C8           


 Least-squares cycle  19   Maximum vector length =  623   Memory required =     5204 /   420836

 wR2 = 0.4978 before cycle  19 for   98207 data and    281 /    281 parameters

 GooF = S =     1.642;     Restrained GooF =      1.642 for       0 restraints

 Weight = 1 / [ sigma^2(Fo^2) + ( 0.2000 * P )^2 +   0.00 * P ]   where  P = ( Max ( Fo^2, 0 ) + 2 * Fc^2 ) / 3


     N      value        esd    shift/esd  parameter

     1     0.15186     0.00090    -0.001    OSF
     2     1.01115     0.00680     0.001   FVAR  2 

 Mean shift/esd =   0.000  Maximum =    -0.001 for  OSF          

 Max. shift = 0.000 A for C16      Max. dU = 0.000 for C21         


 Least-squares cycle  20   Maximum vector length =  623   Memory required =     5204 /   420836

 wR2 = 0.4978 before cycle  20 for   98207 data and    281 /    281 parameters

 GooF = S =     1.642;     Restrained GooF =      1.642 for       0 restraints

 Weight = 1 / [ sigma^2(Fo^2) + ( 0.2000 * P )^2 +   0.00 * P ]   where  P = ( Max ( Fo^2, 0 ) + 2 * Fc^2 ) / 3


     N      value        esd    shift/esd  parameter

     1     0.15186     0.00090     0.000    OSF
     2     1.01115     0.00680     0.000   FVAR  2 

 Mean shift/esd =   0.000  Maximum =     0.000 for   x  Ni2      

 Max. shift = 0.000 A for C5      Max. dU = 0.000 for C21          

 No correlation matrix elements larger than  0.500



 Idealized hydrogen atom generation before cycle  21

 Name     x       y       z    AFIX  d(X-H)  shift  Bonded to  Conformation determined by

 H1A   0.8033  1.2697  0.2458   23   0.990   0.000   C1              N1  C2  
 H1B   0.9138  1.2356  0.2671   23   0.990   0.000   C1              N1  C2  
 H2A   0.8606  1.1401  0.3904   23   0.990   0.000   C2              N2  C1  
 H2B   0.7669  1.0830  0.3253   23   0.990   0.000   C2              N2  C1  
 H4A   0.8647  0.9889  0.4934   43   0.950   0.000   C4              C5  C3  
 H5A   0.9237  0.8344  0.6089   43   0.950   0.000   C5              C4  C6  
 H6A   1.0072  0.6460  0.5717   43   0.950   0.000   C6              C7  C5  
 H7A   1.0226  0.6131  0.4207   43   0.950   0.000   C7              N3  C6  
 H8A   0.7131  1.1763  0.0838   23   0.990   0.000   C8              N1  C9  
 H8B   0.7016  1.0851  0.1704   23   0.990   0.000   C8              N1  C9  
 H9A   0.6631  0.9397  0.0500   23   0.990   0.000   C9              N4  C8  
 H9B   0.7432  0.9966 -0.0016   23   0.990   0.000   C9              N4  C8  
 H11A  0.7038  0.7765 -0.0583   43   0.950   0.000   C11             C12  C10  
 H12A  0.7442  0.5853 -0.1314   43   0.950   0.000   C12             C11  C13  
 H13A  0.8749  0.4556 -0.0595   43   0.950   0.000   C13             C14  C12  
 H14A  0.9575  0.5198  0.0841   43   0.950   0.000   C14             N5  C13  
 H15A  0.8898  1.2785  0.0973   23   0.990   0.000   C15             N1  C16  
 H15B  0.8697  1.1471  0.0342   23   0.990   0.000   C15             N1  C16  
 H16A  1.0309  1.1519  0.0724   23   0.990   0.000   C16             N6  C15  
 H16B  1.0304  1.1963  0.1770   23   0.990   0.000   C16             N6  C15  
 H18A  1.1765  1.0697  0.1357   43   0.950   0.000   C18             C19  C17  
 H19A  1.3081  0.9305  0.1591   43   0.950   0.000   C19             C18  C20  
 H20A  1.2940  0.7072  0.2065   43   0.950   0.000   C20             C21  C19  
 H21A  1.1499  0.6339  0.2333   43   0.950   0.000   C21             N7  C20  



  4PPLCoNiCl_0m in P2(1)/n                                                   

 ATOM           x         y         z          sof         U11       U22       U33       U23       U13       U12        Ueq

 Co1         0.89357   0.94152   0.19453     1.01115     0.01068   0.00845   0.01093   0.00031   0.00204   0.00046    0.01003
   0.00219   0.00008   0.00012   0.00008     0.00680     0.00061   0.00066   0.00063   0.00042   0.00043   0.00042    0.00038

 Ni2         0.95733   0.72352   0.23034     1.01115     0.01176   0.00860   0.01203   0.00081   0.00298  -0.00040    0.01071
   0.00227   0.00008   0.00013   0.00008     0.00680     0.00059   0.00063   0.00060   0.00043   0.00043   0.00043    0.00033

 Co2         0.95733   0.72352   0.23034     0.00000     0.01176   0.00860   0.01203   0.00081   0.00298  -0.00040    0.01071
   0.00227   0.00008   0.00013   0.00008     0.00680     0.00059   0.00063   0.00060   0.00043   0.00043   0.00043    0.00033

 Cl1         0.99627   0.49892   0.26326     1.00000     0.02225   0.00932   0.01789   0.00273   0.00334   0.00109    0.01655
   0.00417   0.00016   0.00023   0.00015     0.00000     0.00109   0.00106   0.00105   0.00079   0.00082   0.00081    0.00049

 N1          0.83894   1.12176   0.16346     1.00000     0.01336   0.01054   0.01262   0.00096   0.00025   0.00078    0.01247
   0.01332   0.00050   0.00077   0.00049     0.00000     0.00332   0.00368   0.00332   0.00272   0.00262   0.00274    0.00142

 N2          0.88410   0.97590   0.31745     1.00000     0.01808   0.01126   0.01197  -0.00111   0.00241   0.00355    0.01383
   0.01401   0.00053   0.00079   0.00050     0.00000     0.00365   0.00376   0.00336   0.00274   0.00278   0.00289    0.00148

 N3          0.95538   0.77596   0.36517     1.00000     0.01065   0.01034   0.01109   0.00091   0.00121  -0.00048    0.01081
   0.01302   0.00049   0.00075   0.00048     0.00000     0.00314   0.00365   0.00318   0.00262   0.00250   0.00264    0.00137

 N4          0.79430   0.87089   0.10458     1.00000     0.01090   0.00882   0.01323  -0.00058   0.00051   0.00087    0.01122
   0.01307   0.00049   0.00075   0.00048     0.00000     0.00317   0.00354   0.00331   0.00264   0.00256   0.00259    0.00139

 N5          0.88264   0.68157   0.10074     1.00000     0.01440   0.00876   0.01187   0.00110   0.00408   0.00108    0.01147
   0.01349   0.00050   0.00075   0.00048     0.00000     0.00340   0.00357   0.00325   0.00260   0.00264   0.00268    0.00140

 N6          1.00239   0.99909   0.15332     1.00000     0.01391   0.00811   0.02341   0.00423   0.00530  -0.00023    0.01491
   0.01453   0.00052   0.00078   0.00054     0.00000     0.00341   0.00371   0.00394   0.00297   0.00293   0.00277    0.00151

 N7          1.07773   0.80107   0.20040     1.00000     0.01055   0.01054   0.01161   0.00206   0.00353   0.00097    0.01072
   0.01329   0.00049   0.00075   0.00047     0.00000     0.00317   0.00359   0.00321   0.00263   0.00252   0.00259    0.00137

 C1          0.84994   1.19603   0.25179     1.00000     0.02343   0.00931   0.02205  -0.00233   0.00409   0.00157    0.01830
   0.01786   0.00071   0.00095   0.00065     0.00000     0.00472   0.00438   0.00463   0.00348   0.00371   0.00352    0.00188

 H1A         0.80334   1.26970   0.24583     1.00000     0.02196
                                             0.00000     0.00000

 H1B         0.91385   1.23560   0.26705     1.00000     0.02196
                                             0.00000     0.00000

 C2          0.83496   1.10028   0.32926     1.00000     0.02138   0.01155   0.01485  -0.00374   0.00296   0.00397    0.01599
   0.01737   0.00067   0.00094   0.00060     0.00000     0.00445   0.00446   0.00415   0.00332   0.00338   0.00351    0.00179

 H2A         0.86056   1.14010   0.39045     1.00000     0.01919
                                             0.00000     0.00000

 H2B         0.76687   1.08295   0.32531     1.00000     0.01919
                                             0.00000     0.00000

 C3          0.91123   0.88980   0.38687     1.00000     0.01053   0.01320   0.01053  -0.00017   0.00112  -0.00175    0.01154
   0.01527   0.00058   0.00091   0.00056     0.00000     0.00362   0.00434   0.00369   0.00311   0.00286   0.00314    0.00159

 C4          0.89764   0.91182   0.47908     1.00000     0.01637   0.01651   0.01416  -0.00244   0.00518  -0.00309    0.01538
   0.01662   0.00064   0.00098   0.00060     0.00000     0.00412   0.00470   0.00404   0.00338   0.00323   0.00343    0.00176

 H4A         0.86466   0.98889   0.49336     1.00000     0.01846
                                             0.00000     0.00000

 C5          0.93260   0.82073   0.54733     1.00000     0.01755   0.02316   0.01121  -0.00061   0.00297  -0.00471    0.01728
   0.01680   0.00064   0.00102   0.00060     0.00000     0.00429   0.00539   0.00397   0.00349   0.00329   0.00368    0.00190

 H5A         0.92374   0.83440   0.60888     1.00000     0.02073
                                             0.00000     0.00000

 C6          0.98100   0.70857   0.52534     1.00000     0.01835   0.01965   0.01266   0.00490  -0.00076  -0.00270    0.01739
   0.01707   0.00065   0.00101   0.00061     0.00000     0.00437   0.00500   0.00400   0.00348   0.00329   0.00361    0.00187

 H6A         1.00720   0.64595   0.57173     1.00000     0.02086
                                             0.00000     0.00000

 C7          0.99002   0.69043   0.43513     1.00000     0.01295   0.01201   0.01591   0.00370   0.00147   0.00031    0.01380
   0.01647   0.00061   0.00093   0.00060     0.00000     0.00388   0.00440   0.00408   0.00324   0.00316   0.00314    0.00171

 H7A         1.02259   0.61306   0.42068     1.00000     0.01656
                                             0.00000     0.00000

 C8          0.73860   1.09745   0.12103     1.00000     0.01212   0.01529   0.02429   0.00120   0.00156   0.00290    0.01749
   0.01729   0.00062   0.00100   0.00067     0.00000     0.00394   0.00473   0.00474   0.00371   0.00339   0.00340    0.00185

 H8A         0.71307   1.17634   0.08381     1.00000     0.02099
                                             0.00000     0.00000

 H8B         0.70156   1.08507   0.17037     1.00000     0.02099
                                             0.00000     0.00000

 C9          0.72862   0.97370   0.05948     1.00000     0.01231   0.01505   0.01485   0.00118  -0.00165   0.00276    0.01464
   0.01661   0.00061   0.00095   0.00061     0.00000     0.00386   0.00459   0.00408   0.00336   0.00314   0.00329    0.00174

 H9A         0.66314   0.93967   0.04996     1.00000     0.01756
                                             0.00000     0.00000

 H9B         0.74318   0.99661  -0.00162     1.00000     0.01756
                                             0.00000     0.00000

 C10         0.80950   0.76069   0.05815     1.00000     0.01162   0.01171   0.01242   0.00196   0.00469  -0.00209    0.01160
   0.01597   0.00059   0.00090   0.00058     0.00000     0.00369   0.00420   0.00377   0.00307   0.00294   0.00306    0.00159

 C11         0.75584   0.72337  -0.02982     1.00000     0.01655   0.01474   0.01269   0.00143   0.00067  -0.00523    0.01494
   0.01610   0.00064   0.00096   0.00059     0.00000     0.00412   0.00463   0.00388   0.00328   0.00314   0.00340    0.00175

 H11A        0.70380   0.77649  -0.05835     1.00000     0.01793
                                             0.00000     0.00000

 C12         0.77966   0.61084  -0.07285     1.00000     0.02896   0.01761   0.01119  -0.00141   0.00233  -0.00597    0.01946
   0.01757   0.00071   0.00102   0.00062     0.00000     0.00508   0.00507   0.00402   0.00350   0.00356   0.00398    0.00197

 H12A        0.74423   0.58528  -0.13142     1.00000     0.02335
                                             0.00000     0.00000

 C13         0.85666   0.53330  -0.03009     1.00000     0.03374   0.01545   0.01642  -0.00554   0.00692   0.00216    0.02159
   0.01891   0.00075   0.00105   0.00065     0.00000     0.00559   0.00497   0.00452   0.00361   0.00397   0.00411    0.00208

 H13A        0.87487   0.45561  -0.05947     1.00000     0.02591
                                             0.00000     0.00000

 C14         0.90523   0.57239   0.05542     1.00000     0.02515   0.01248   0.01652  -0.00043   0.00753   0.00216    0.01758
   0.01803   0.00071   0.00096   0.00063     0.00000     0.00485   0.00465   0.00436   0.00341   0.00365   0.00361    0.00188

 H14A        0.95745   0.51977   0.08414     1.00000     0.02110
                                             0.00000     0.00000

 C15         0.89522   1.17968   0.09749     1.00000     0.02173   0.01161   0.02170   0.00255   0.00517  -0.00049    0.01821
   0.01843   0.00067   0.00099   0.00066     0.00000     0.00455   0.00458   0.00460   0.00353   0.00366   0.00355    0.00188

 H15A        0.88983   1.27849   0.09732     1.00000     0.02186
                                             0.00000     0.00000

 H15B        0.86974   1.14707   0.03419     1.00000     0.02186
                                             0.00000     0.00000

 C16         0.99855   1.13970   0.12521     1.00000     0.01635   0.00973   0.02638   0.00491   0.00431  -0.00105    0.01746
   0.01804   0.00064   0.00095   0.00068     0.00000     0.00418   0.00445   0.00487   0.00357   0.00358   0.00331    0.00186

 H16A        1.03092   1.15194   0.07236     1.00000     0.02095
                                             0.00000     0.00000

 H16B        1.03040   1.19635   0.17702     1.00000     0.02095
                                             0.00000     0.00000

 C17         1.08337   0.92921   0.16828     1.00000     0.01169   0.00976   0.01274  -0.00068   0.00331  -0.00132    0.01127
   0.01564   0.00059   0.00088   0.00058     0.00000     0.00371   0.00413   0.00382   0.00301   0.00297   0.00297    0.00159

 C18         1.17135   0.97951   0.15461     1.00000     0.01430   0.01451   0.01478   0.00177   0.00434  -0.00379    0.01433
   0.01655   0.00061   0.00098   0.00060     0.00000     0.00396   0.00457   0.00406   0.00332   0.00321   0.00330    0.00172

 H18A        1.17654   1.06967   0.13566     1.00000     0.01719
                                             0.00000     0.00000

 C19         1.24912   0.89752   0.16886     1.00000     0.01214   0.02328   0.01238  -0.00116   0.00327  -0.00199    0.01581
   0.01683   0.00062   0.00102   0.00059     0.00000     0.00386   0.00521   0.00393   0.00353   0.00307   0.00353    0.00180

 H19A        1.30807   0.93054   0.15910     1.00000     0.01897
                                             0.00000     0.00000

 C20         1.24130   0.76589   0.19764     1.00000     0.01160   0.01971   0.01428  -0.00028   0.00259   0.00242    0.01518
   0.01680   0.00062   0.00099   0.00060     0.00000     0.00380   0.00496   0.00397   0.00345   0.00308   0.00337    0.00176

 H20A        1.29401   0.70722   0.20650     1.00000     0.01822
                                             0.00000     0.00000

 C21         1.15512   0.72328   0.21286     1.00000     0.01471   0.01175   0.01176  -0.00080   0.00166   0.00094    0.01286
   0.01596   0.00061   0.00092   0.00057     0.00000     0.00392   0.00428   0.00376   0.00313   0.00300   0.00322    0.00163

 H21A        1.14992   0.63389   0.23333     1.00000     0.01543
                                             0.00000     0.00000



 Final Structure Factor Calculation for  4PPLCoNiCl_0m in P2(1)/n                                                   

 Total number of l.s. parameters =   281  Maximum vector length =  623   Memory required =     4923 /    30527

 wR2 = 0.4978 before cycle  21 for   98207 data and      0 /    281 parameters

 GooF = S =     1.642;     Restrained GooF =      1.642 for       0 restraints

 Weight = 1 / [ sigma^2(Fo^2) + ( 0.2000 * P )^2 +   0.00 * P ]   where  P = ( Max ( Fo^2, 0 ) + 2 * Fc^2 ) / 3

 R1 =  0.2094 for   62536 Fo > 4sig(Fo)  and  0.2438 for all   98207 data
 wR2 =  0.4978,  GooF = S =   1.642,  Restrained GooF =    1.642  for all data

 Occupancy sum of asymmetric unit =    31.02 for non-hydrogen and    24.00 for H and D atoms



 Principal mean square atomic displacements U

   0.0110   0.0108   0.0083   Co1  
   0.0125   0.0113   0.0083   Ni2  
   0.0125   0.0113   0.0083   Co2  
   0.0225   0.0187   0.0085   Cl1  
   0.0158   0.0120   0.0096   N1  
   0.0200   0.0124   0.0092   N2  
   0.0125   0.0102   0.0097   N3  
   0.0148   0.0103   0.0085   N4  
   0.0152   0.0108   0.0084   N5  
   0.0245   0.0134   0.0068   N6  
   0.0137   0.0096   0.0088   N7  
   0.0240   0.0223   0.0086   C1  
   0.0237   0.0164   0.0079   C2  
   0.0142   0.0112   0.0093   C3  
   0.0206   0.0134   0.0122   C4  
   0.0258   0.0149   0.0111   C5  
   0.0260   0.0162   0.0100   C6  
   0.0186   0.0130   0.0097   C7  
   0.0251   0.0170   0.0103   C8  
   0.0193   0.0160   0.0087   C9  
   0.0141   0.0138   0.0069   C10  
   0.0224   0.0121   0.0103   C11  
   0.0319   0.0156   0.0108   C12  
   0.0340   0.0215   0.0093   C13  
   0.0261   0.0151   0.0116   C14  
   0.0228   0.0210   0.0109   C15  
   0.0279   0.0165   0.0080   C16  
   0.0135   0.0112   0.0091   C17  
   0.0184   0.0157   0.0089   C18  
   0.0237   0.0127   0.0111   C19  
   0.0204   0.0143   0.0108   C20  
   0.0156   0.0121   0.0109   C21  

     0  atoms may be split and     0  atoms NPD



 Analysis of variance for reflections employed in refinement      K = Mean[Fo^2] / Mean[Fc^2]  for group


 Fc/Fc(max)       0.000    0.015    0.028    0.042    0.057    0.074    0.094    0.119    0.154    0.213    1.000

 Number in group     10549.    9740.    9479.    9520.   10146.    9754.    9521.    9785.    9832.    9881.

            GooF      0.861    1.020    1.249    1.389    1.494    1.693    1.783    1.814    2.049    2.454

             K        3.060    1.558    1.364    1.336    1.321    1.397    1.417    1.405    1.491    1.765


 Resolution(A)    0.60     0.66     0.74     0.80     0.87     0.95     1.06     1.19     1.39     1.75     inf

 Number in group      9921.    9849.    9851.    9813.    9696.    9855.    9797.    9914.    9724.    9787.

            GooF      0.904    0.881    0.864    0.857    1.032    1.350    1.630    1.963    2.337    3.015

             K        1.150    1.090    1.057    1.035    1.086    1.234    1.365    1.539    1.689    2.137

             R1       0.305    0.232    0.199    0.163    0.158    0.189    0.208    0.230    0.254    0.305


 Recommended weighting scheme:  WGHT      0.2000      0.0000
 Note that in most cases convergence will be faster if fixed weights (e.g. the
 default WGHT 0.1) are retained until the refinement is virtually complete, and
 only then should the above recommended values be used.



 Most Disagreeable Reflections (* if suppressed or used for Rfree)

     h   k   l        Fo^2         Fc^2   Delta(F^2)/esd  Fc/Fc(max)  Resolution(A)

    -3   1   1       2924.32        222.65       5.21       0.052       4.31
     5   2   0       6949.59        585.76       5.20       0.085       2.47
     2   1   5       7070.57        477.69       5.19       0.076       2.44
     2   1   5       5896.33        477.69       5.01       0.076       2.44
    -8   3   4       8688.39       1043.35       4.96       0.113       1.53
    -4   3   2       4510.06        435.50       4.93       0.073       2.40
     1   4   1       1998.98        147.07       4.91       0.042       2.41
    -3   1   1       2679.32        222.65       4.91       0.052       4.31
    -4   1   8      12789.55       1316.28       4.91       0.127       1.73
    -3   1   4       6385.45        549.51       4.82       0.082       3.03
     0   1   7       2645.93        113.07       4.81       0.037       2.02
    -1   2   6       6634.35        709.57       4.81       0.093       2.20
     4   0   0      15534.35       1603.81       4.80       0.140       3.55
     3   0   7       5589.76        460.14       4.80       0.075       1.77
    -1   2   6       7243.15        709.57       4.77       0.093       2.20
     2   2   3       3428.61        268.44       4.75       0.057       2.96
    -3   1   4       5744.13        549.51       4.75       0.082       3.03
    -6   2   2       8314.62        728.41       4.74       0.094       2.15
    -7   2   5      14504.07       1565.27       4.74       0.138       1.72
     3   2   0      18893.15       2071.12       4.74       0.159       3.43
    -4   2   1      40602.21       4909.36       4.73       0.245       2.92
    -4   2   4      19803.31       2386.46       4.72       0.171       2.45
    -3   2   1      50064.61       5978.08       4.71       0.270       3.45
    -6   2   2       8295.10        728.41       4.71       0.094       2.15
     2   2   3       3965.00        268.44       4.71       0.057       2.96
    -4   1   3       5719.41        600.87       4.69       0.086       3.01
    -5   1   1      21677.41       2545.36       4.68       0.176       2.78
     1   4   1       1858.48        147.07       4.68       0.042       2.41
    -4   0   2       6600.96        729.50       4.67       0.094       3.46
     1   3   0       2297.74        221.85       4.67       0.052       3.24
     0   0   4      20102.51       2336.30       4.67       0.169       3.62
     2   1   5       5518.22        477.69       4.67       0.076       2.44
    -3   1   4       5850.80        549.51       4.65       0.082       3.03
     2   2   0       8544.87        931.98       4.65       0.107       4.08
    -5   2   3      45881.50       5483.60       4.64       0.259       2.36
     3   2   0      18469.94       2071.12       4.63       0.159       3.43
    -3   1   4       5917.58        549.51       4.63       0.082       3.03
     1   1   5      39751.02       4751.34       4.62       0.241       2.64
     2   1   0      49258.51       6135.62       4.62       0.274       5.78
    -3   2   1      48427.27       5978.08       4.61       0.270       3.45
    -4   1   1      99206.47      12162.33       4.61       0.385       3.39
    -4   3   2       4100.29        435.50       4.61       0.073       2.40
     2   4   3      19899.14       2381.58       4.61       0.170       2.06
    -6   3   6       7284.34        878.87       4.60       0.104       1.64
    -4   1   3       5784.46        600.87       4.60       0.086       3.01
    -5   2   2      25689.23       3251.98       4.60       0.199       2.46
     0   1   7       2322.46        113.07       4.60       0.037       2.02
     5   0   7       5897.63        751.20       4.59       0.096       1.54
     4   0   0      15427.68       1603.81       4.59       0.140       3.55
    -5   1   1      21167.90       2545.36       4.59       0.176       2.78



 Bond lengths and angles

 Co1 -       Distance       Angles
 N2        1.8742 (0.0074) 
 N6        1.8815 (0.0076)  118.46 (0.34)
 N4        1.8929 (0.0070)  123.98 (0.33) 117.13 (0.33)
 N1        1.9837 (0.0076)   87.55 (0.32)  88.20 (0.32)  87.82 (0.31)
 Ni2       2.3837 (0.0017)   92.88 (0.24)  92.23 (0.24)  91.35 (0.23) 179.16 (0.22)
               Co1 -         N2            N6            N4            N1           

 Ni2 -       Distance       Angles
 N7        2.0292 (0.0071) 
 N5        2.0487 (0.0072)  101.29 (0.28)
 N3        2.0602 (0.0071)  106.48 (0.28) 148.08 (0.29)
 Cl1       2.3408 (0.0025)  103.23 (0.22)  93.44 (0.22)  95.22 (0.22)
 Co1       2.3837 (0.0017)   85.09 (0.21)  82.43 (0.21)  84.55 (0.21) 171.34 (0.08)
               Ni2 -         N7            N5            N3            Cl1          

 Cl1 -       Distance       Angles
 Ni2       2.3408 (0.0025) 
               Cl1 -        

 N1 -        Distance       Angles
 C8        1.4850 (0.0112) 
 C1        1.4800 (0.0116)  112.56 (0.73)
 C15       1.4982 (0.0118)  113.45 (0.70) 113.39 (0.73)
 Co1       1.9837 (0.0076)  105.20 (0.56) 106.32 (0.54) 104.98 (0.55)
               N1 -          C8            C1            C15          

 N2 -        Distance       Angles
 C3        1.3363 (0.0112) 
 C2        1.4579 (0.0118)  122.35 (0.74)
 Co1       1.8742 (0.0074)  123.83 (0.63) 113.52 (0.56)
               N2 -          C3            C2           

 N3 -        Distance       Angles
 C7        1.3584 (0.0110) 
 C3        1.3713 (0.0113)  117.69 (0.73)
 Ni2       2.0602 (0.0071)  120.05 (0.60) 121.92 (0.55)
               N3 -          C7            C3           

 N4 -        Distance       Angles
 C10       1.3362 (0.0113) 
 C9        1.4681 (0.0112)  119.99 (0.71)
 Co1       1.8929 (0.0070)  119.25 (0.57) 113.19 (0.57)
               N4 -          C10           C9           

 N5 -        Distance       Angles
 C14       1.3511 (0.0115) 
 C10       1.3716 (0.0112)  118.48 (0.75)
 Ni2       2.0487 (0.0072)  119.46 (0.59) 122.06 (0.59)
               N5 -          C14           C10          

 N6 -        Distance       Angles
 C17       1.3441 (0.0114) 
 C16       1.4622 (0.0119)  121.98 (0.73)
 Co1       1.8815 (0.0075)  122.96 (0.62) 113.35 (0.57)
               N6 -          C17           C16          

 N7 -        Distance       Angles
 C21       1.3452 (0.0112) 
 C17       1.3724 (0.0113)  118.87 (0.75)
 Ni2       2.0292 (0.0071)  118.37 (0.61) 122.76 (0.57)
               N7 -          C21           C17          

 C1 -        Distance       Angles
 N1        1.4800 (0.0116) 
 C2        1.5361 (0.0132)  109.57 (0.75)
 H1A       0.9900           109.76        109.76       
 H1B       0.9900           109.76        109.76        108.22       
               C1 -          N1            C2            H1A          

 C2 -        Distance       Angles
 N2        1.4579 (0.0118) 
 C1        1.5361 (0.0132)  107.48 (0.73)
 H2A       0.9900           110.22        110.22       
 H2B       0.9900           110.22        110.22        108.50       
               C2 -          N2            C1            H2A          

 C3 -        Distance       Angles
 N2        1.3363 (0.0112) 
 N3        1.3713 (0.0114)  115.87 (0.75)
 C4        1.4270 (0.0118)  123.78 (0.84) 120.34 (0.79)
               C3 -          N2            N3           

 C4 -        Distance       Angles
 C5        1.3782 (0.0131) 
 C3        1.4270 (0.0118)  119.67 (0.88)
 H4A       0.9500           120.17        120.17       
               C4 -          C5            C3           

 C5 -        Distance       Angles
 C4        1.3782 (0.0131) 
 C6        1.3914 (0.0141)  119.46 (0.84)
 H5A       0.9500           120.27        120.27       
               C5 -          C4            C6           

 C6 -        Distance       Angles
 C7        1.3724 (0.0126) 
 C5        1.3914 (0.0141)  118.51 (0.85)
 H6A       0.9500           120.74        120.74       
               C6 -          C7            C5           

 C7 -        Distance       Angles
 N3        1.3584 (0.0110) 
 C6        1.3724 (0.0126)  124.23 (0.87)
 H7A       0.9500           117.89        117.89       
               C7 -          N3            C6           

 C8 -        Distance       Angles
 N1        1.4850 (0.0112) 
 C9        1.5235 (0.0133)  110.89 (0.73)
 H8A       0.9900           109.46        109.46       
 H8B       0.9900           109.46        109.46        108.05       
               C8 -          N1            C9            H8A          

 C9 -        Distance       Angles
 N4        1.4681 (0.0113) 
 C8        1.5235 (0.0133)  108.59 (0.70)
 H9A       0.9900           109.97        109.97       
 H9B       0.9900           109.97        109.97        108.35       
               C9 -          N4            C8            H9A          

 C10 -       Distance       Angles
 N4        1.3362 (0.0112) 
 N5        1.3716 (0.0112)  115.35 (0.74)
 C11       1.4266 (0.0121)  124.50 (0.82) 120.14 (0.82)
               C10 -         N4            N5           

 C11 -       Distance       Angles
 C12       1.3666 (0.0136) 
 C10       1.4266 (0.0121)  119.68 (0.86)
 H11A      0.9500           120.16        120.16       
               C11 -         C12           C10          

 C12 -       Distance       Angles
 C11       1.3666 (0.0136) 
 C13       1.4023 (0.0145)  119.64 (0.85)
 H12A      0.9500           120.18        120.18       
               C12 -         C11           C13          

 C13 -       Distance       Angles
 C14       1.3761 (0.0134) 
 C12       1.4023 (0.0145)  118.44 (0.91)
 H13A      0.9500           120.78        120.78       
               C13 -         C14           C12          

 C14 -       Distance       Angles
 N5        1.3511 (0.0115) 
 C13       1.3761 (0.0134)  123.54 (0.89)
 H14A      0.9500           118.23        118.23       
               C14 -         N5            C13          

 C15 -       Distance       Angles
 N1        1.4982 (0.0118) 
 C16       1.5241 (0.0131)  110.56 (0.74)
 H15A      0.9900           109.54        109.54       
 H15B      0.9900           109.54        109.54        108.09       
               C15 -         N1            C16           H15A         

 C16 -       Distance       Angles
 N6        1.4622 (0.0119) 
 C15       1.5241 (0.0131)  108.03 (0.73)
 H16A      0.9900           110.10        110.10       
 H16B      0.9900           110.10        110.10        108.43       
               C16 -         N6            C15           H16A         

 C17 -       Distance       Angles
 N6        1.3441 (0.0114) 
 N7        1.3724 (0.0113)  115.68 (0.75)
 C18       1.4172 (0.0120)  124.72 (0.83) 119.60 (0.79)
               C17 -         N6            N7           

 C18 -       Distance       Angles
 C19       1.3739 (0.0132) 
 C17       1.4172 (0.0120)  119.81 (0.89)
 H18A      0.9500           120.09        120.09       
               C18 -         C19           C17          

 C19 -       Distance       Angles
 C18       1.3739 (0.0131) 
 C20       1.3927 (0.0136)  119.83 (0.84)
 H19A      0.9500           120.09        120.09       
               C19 -         C18           C20          

 C20 -       Distance       Angles
 C21       1.3749 (0.0127) 
 C19       1.3927 (0.0136)  118.09 (0.84)
 H20A      0.9500           120.96        120.96       
               C20 -         C21           C19          

 C21 -       Distance       Angles
 N7        1.3452 (0.0112) 
 C20       1.3749 (0.0127)  123.69 (0.85)
 H21A      0.9500           118.16        118.16       
               C21 -         N7            C20          



 Selected torsion angles

   -92.96 ( 0.77)  N6 - Co1 - N2 - C3
    94.72 ( 0.76)  N4 - Co1 - N2 - C3
  -179.57 ( 0.75)  N1 - Co1 - N2 - C3
     1.15 ( 0.72)  Ni2 - Co1 - N2 - C3
    93.16 ( 0.68)  N6 - Co1 - N2 - C2
   -79.16 ( 0.72)  N4 - Co1 - N2 - C2
     6.55 ( 0.65)  N1 - Co1 - N2 - C2
  -172.73 ( 0.61)  Ni2 - Co1 - N2 - C2
  -125.72 ( 0.65)  N2 - Co1 - N4 - C10
    61.86 ( 0.74)  N6 - Co1 - N4 - C10
   148.71 ( 0.67)  N1 - Co1 - N4 - C10
   -31.34 ( 0.64)  Ni2 - Co1 - N4 - C10
    84.62 ( 0.66)  N2 - Co1 - N4 - C9
   -87.80 ( 0.63)  N6 - Co1 - N4 - C9
    -0.95 ( 0.60)  N1 - Co1 - N4 - C9
   179.00 ( 0.56)  Ni2 - Co1 - N4 - C9
    82.23 ( 0.80)  N2 - Co1 - N6 - C17
  -104.93 ( 0.74)  N4 - Co1 - N6 - C17
   168.45 ( 0.74)  N1 - Co1 - N6 - C17
   -12.27 ( 0.72)  Ni2 - Co1 - N6 - C17
   -83.11 ( 0.68)  N2 - Co1 - N6 - C16
    89.74 ( 0.67)  N4 - Co1 - N6 - C16
     3.12 ( 0.63)  N1 - Co1 - N6 - C16
  -177.60 ( 0.60)  Ni2 - Co1 - N6 - C16
    77.86 ( 0.93)  C8 - N1 - C1 - C2
  -151.65 ( 0.75)  C15 - N1 - C1 - C2
   -36.81 ( 0.83)  Co1 - N1 - C1 - C2
   157.84 ( 0.80)  C3 - N2 - C2 - C1
   -28.17 ( 0.91)  Co1 - N2 - C2 - C1
    42.73 ( 0.99)  N1 - C1 - C2 - N2
   178.99 ( 0.76)  C2 - N2 - C3 - N3
     5.63 ( 1.11)  Co1 - N2 - C3 - N3
    -1.83 ( 1.35)  C2 - N2 - C3 - C4
  -175.19 ( 0.66)  Co1 - N2 - C3 - C4
   175.43 ( 0.74)  C7 - N3 - C3 - N2
   -11.22 ( 1.04)  Ni2 - N3 - C3 - N2
    -3.78 ( 1.19)  C7 - N3 - C3 - C4
   169.57 ( 0.61)  Ni2 - N3 - C3 - C4
  -176.45 ( 0.85)  N2 - C3 - C4 - C5
     2.69 ( 1.29)  N3 - C3 - C4 - C5
     0.19 ( 1.35)  C3 - C4 - C5 - C6
    -1.82 ( 1.36)  C4 - C5 - C6 - C7
     2.17 ( 1.29)  C3 - N3 - C7 - C6
  -171.31 ( 0.70)  Ni2 - N3 - C7 - C6
     0.66 ( 1.39)  C5 - C6 - C7 - N3
  -153.99 ( 0.77)  C1 - N1 - C8 - C9
    75.56 ( 0.97)  C15 - N1 - C8 - C9
   -38.63 ( 0.84)  Co1 - N1 - C8 - C9
  -169.70 ( 0.77)  C10 - N4 - C9 - C8
   -20.28 ( 0.88)  Co1 - N4 - C9 - C8
    39.39 ( 1.01)  N1 - C8 - C9 - N4
   169.99 ( 0.75)  C9 - N4 - C10 - N5
    22.41 ( 0.99)  Co1 - N4 - C10 - N5
    -9.81 ( 1.28)  C9 - N4 - C10 - C11
  -157.39 ( 0.70)  Co1 - N4 - C10 - C11
  -176.45 ( 0.79)  C14 - N5 - C10 - N4
     3.92 ( 1.02)  Ni2 - N5 - C10 - N4
     3.35 ( 1.21)  C14 - N5 - C10 - C11
  -176.28 ( 0.62)  Ni2 - N5 - C10 - C11
   177.59 ( 0.84)  N4 - C10 - C11 - C12
    -2.20 ( 1.30)  N5 - C10 - C11 - C12
    -0.05 ( 1.39)  C10 - C11 - C12 - C13
     1.07 ( 1.47)  C11 - C12 - C13 - C14
    -2.38 ( 1.36)  C10 - N5 - C14 - C13
   177.26 ( 0.76)  Ni2 - N5 - C14 - C13
     0.15 ( 1.52)  C12 - C13 - C14 - N5
  -151.93 ( 0.78)  C8 - N1 - C15 - C16
    78.04 ( 0.96)  C1 - N1 - C15 - C16
   -37.60 ( 0.84)  Co1 - N1 - C15 - C16
   169.79 ( 0.80)  C17 - N6 - C16 - C15
   -24.71 ( 0.93)  Co1 - N6 - C16 - C15
    41.43 ( 1.03)  N1 - C15 - C16 - N6
   175.74 ( 0.76)  C16 - N6 - C17 - N7
    11.64 ( 1.11)  Co1 - N6 - C17 - N7
    -3.23 ( 1.37)  C16 - N6 - C17 - C18
  -167.33 ( 0.68)  Co1 - N6 - C17 - C18
   176.99 ( 0.74)  C21 - N7 - C17 - N6
    -3.16 ( 1.06)  Ni2 - N7 - C17 - N6
    -3.99 ( 1.21)  C21 - N7 - C17 - C18
   175.87 ( 0.61)  Ni2 - N7 - C17 - C18
  -177.61 ( 0.84)  N6 - C17 - C18 - C19
     3.46 ( 1.28)  N7 - C17 - C18 - C19
    -0.71 ( 1.31)  C17 - C18 - C19 - C20
    -1.41 ( 1.30)  C18 - C19 - C20 - C21
     1.87 ( 1.29)  C17 - N7 - C21 - C20
  -177.99 ( 0.66)  Ni2 - N7 - C21 - C20
     0.87 ( 1.34)  C19 - C20 - C21 - N7

 Hydrogen bonds with  H..A < r(A) + 2.000 Angstroms  and  <DHA > 110 deg.
 Appropriate HTAB instructions appended to .res file for future use.
 D-H           d(D-H)   d(H..A)   <DHA    d(D..A)   A
 C1-H1B         0.990    2.892   136.75    3.676    Cl1 [ x, y+1, z ]
 C6-H6A         0.950    2.838   151.87    3.703    Cl1 [ -x+2, -y+1, -z+1 ]
 C7-H7A         0.950    2.547   125.05    3.189    Cl1 
 C14-H14A       0.950    2.600   119.66    3.179    Cl1 
 C21-H21A       0.950    2.706   129.60    3.391    Cl1 


 FMAP and GRID set by program

 FMAP   2   2 -24
 GRID    -1.190  -1  -1     1.190   1   1

 R1 =  0.1724 for  10120 unique reflections after merging for Fourier


 Electron density synthesis with coefficients Fo-Fc

 Highest peak   19.68  at  0.1082  0.0597  0.8067  [  0.03 A from CO1 ]
 Deepest hole   -1.83  at  0.8933  0.0455  0.1969  [  1.04 A from CO1 ]

 Mean =    0.00,   Rms deviation from mean =    0.50 e/A^3,   Highest memory used =     5630 /    75627


 Fourier peaks appended to .res file

              x       y       z       sof     U      Peak   Distances to nearest atoms (including symmetry equivalents)

 Q1    1   0.8284  0.7241  0.1567   1.00000  0.05    2.03   1.31 N5  1.47 C10  1.68 N4  1.97 NI2
 Q2    1   0.9089  0.7758  0.1889   1.00000  0.05    1.92   0.99 NI2  0.99 CO2  1.59 N5  1.67 CO1
 Q3    1   0.9504  0.7460  0.1620   1.00000  0.05    1.74   1.02 NI2  1.02 CO2  1.36 N5  1.90 N7
 Q4    1   0.9826  1.0014  0.1990   1.00000  0.05    1.69   0.78 N6  1.41 CO1  1.76 C17  1.80 C16
 Q5    1   0.8268  0.9374  0.1194   1.00000  0.05    1.64   0.82 N4  1.32 CO1  1.56 C9  1.95 N1

 Shortest distances between peaks (including symmetry equivalents)

      2   3  0.83      1   2  1.28      1   3  1.76      2   5  2.14      1   5  2.20      4   5  2.42      2   4  2.48
      3   5  2.61      3   4  2.63


 Time profile in seconds
 -----------------------

      0.05: Read and process instructions
      0.00: Fit rigid groups
      0.02: Interpret restraints etc.
      0.00: Generate connectivity array
      0.00: Analyse DFIX and DANG restraints
      0.00: Analyse SAME and SADI restraints
      0.00: Generate CHIV restraints
      0.00: Check if bonds in residues restrained
      0.00: Generate DELU and RIGU restraints
      0.00: Generate SIMU restraints
      0.00: Generate ISOR restraints
      0.00: Generate NCSY restraints
      0.00: Analyse other restraints etc.
      1.03: Read intensity data, sort/merge etc.
      0.03: Set up constraints
      0.00: OSF, H-atoms from difference map
      0.11: Set up l.s. refinement
      0.00: Generate idealized H-atoms
      8.90: Structure factors and derivatives
     25.34: Sum l.s. matrices
      0.00: Generate and apply antibumping restraints
      0.00: Apply other restraints
      0.16: Solve l.s. equations
      0.00: Generate HTAB table
      1.99: Other dependent quantities, CIF, tables
      0.09: Analysis of variance
      1.51: Merge reflections for Fourier and .fcf
      0.03: Fourier summations
      0.02: Peaksearch
      0.00: Analyse peaklist

 ** WARNING: These times are only approximate for multiple threads.
             To get better estimates run with -t1 **

 +++++++++++++++++++++++++++++++++++++++++++++++++++++++++++++++++++++++++++++
 +  CoNi2015      finished at 17:29:16   Total elapsed time:     39.28 secs  +
 +++++++++++++++++++++++++++++++++++++++++++++++++++++++++++++++++++++++++++++
;

loop_
_space_group_symop_operation_xyz
'x, y, z'
'-x+1/2, y+1/2, -z+1/2'
'-x, -y, -z'
'x-1/2, -y-1/2, z-1/2'

loop_
_atom_site_label
_atom_site_type_symbol
_atom_site_fract_x
_atom_site_fract_y
_atom_site_fract_z
_atom_site_U_iso_or_equiv
_atom_site_adp_type
_atom_site_occupancy
_atom_site_site_symmetry_order
_atom_site_calc_flag
_atom_site_refinement_flags_posn
_atom_site_refinement_flags_adp
_atom_site_refinement_flags_occupancy
Co1 Co 0.89357(8) 0.94152(12) 0.19453(8) 0.0100(4) Uani 1.011(7) 1 d . . P
Ni2 Ni 0.95733(8) 0.72352(13) 0.23034(8) 0.0107(3) Uani 1.011(7) 1 d . . P
Co2 Co 0.95733(8) 0.72352(13) 0.23034(8) 0.0107(3) Uani 0.000(7) 1 d . . P
Cl1 Cl 0.99627(16) 0.4989(2) 0.26326(15) 0.0166(5) Uani 1 1 d . . .
N1 N 0.8389(5) 1.1218(8) 0.1635(5) 0.0125(14) Uani 1 1 d . . .
N2 N 0.8841(5) 0.9759(8) 0.3174(5) 0.0138(15) Uani 1 1 d . . .
N3 N 0.9554(5) 0.7760(7) 0.3652(5) 0.0108(14) Uani 1 1 d . . .
N4 N 0.7943(5) 0.8709(7) 0.1046(5) 0.0112(14) Uani 1 1 d . . .
N5 N 0.8826(5) 0.6816(7) 0.1007(5) 0.0115(14) Uani 1 1 d . . .
N6 N 1.0024(5) 0.9991(8) 0.1533(5) 0.0149(15) Uani 1 1 d . . .
N7 N 1.0777(5) 0.8011(8) 0.2004(5) 0.0107(14) Uani 1 1 d . . .
C1 C 0.8499(7) 1.1960(10) 0.2518(6) 0.0183(19) Uani 1 1 d . . .
H1A H 0.8033 1.2697 0.2458 0.022 Uiso 1 1 calc R U .
H1B H 0.9138 1.2356 0.2671 0.022 Uiso 1 1 calc R U .
C2 C 0.8350(7) 1.1003(9) 0.3293(6) 0.0160(18) Uani 1 1 d . . .
H2A H 0.8606 1.1401 0.3904 0.019 Uiso 1 1 calc R U .
H2B H 0.7669 1.0830 0.3253 0.019 Uiso 1 1 calc R U .
C3 C 0.9112(6) 0.8898(9) 0.3869(6) 0.0115(16) Uani 1 1 d . . .
C4 C 0.8976(6) 0.9118(10) 0.4791(6) 0.0154(18) Uani 1 1 d . . .
H4A H 0.8647 0.9889 0.4934 0.018 Uiso 1 1 calc R U .
C5 C 0.9326(6) 0.8207(10) 0.5473(6) 0.0173(19) Uani 1 1 d . . .
H5A H 0.9237 0.8344 0.6089 0.021 Uiso 1 1 calc R U .
C6 C 0.9810(7) 0.7086(10) 0.5253(6) 0.0174(19) Uani 1 1 d . . .
H6A H 1.0072 0.6460 0.5717 0.021 Uiso 1 1 calc R U .
C7 C 0.9900(6) 0.6904(9) 0.4351(6) 0.0138(17) Uani 1 1 d . . .
H7A H 1.0226 0.6131 0.4207 0.017 Uiso 1 1 calc R U .
C8 C 0.7386(6) 1.0975(10) 0.1210(7) 0.0175(18) Uani 1 1 d . . .
H8A H 0.7131 1.1763 0.0838 0.021 Uiso 1 1 calc R U .
H8B H 0.7016 1.0851 0.1704 0.021 Uiso 1 1 calc R U .
C9 C 0.7286(6) 0.9737(9) 0.0595(6) 0.0146(17) Uani 1 1 d . . .
H9A H 0.6631 0.9397 0.0500 0.018 Uiso 1 1 calc R U .
H9B H 0.7432 0.9966 -0.0016 0.018 Uiso 1 1 calc R U .
C10 C 0.8095(6) 0.7607(9) 0.0581(6) 0.0116(16) Uani 1 1 d . . .
C11 C 0.7558(6) 0.7234(10) -0.0298(6) 0.0149(17) Uani 1 1 d . . .
H11A H 0.7038 0.7765 -0.0583 0.018 Uiso 1 1 calc R U .
C12 C 0.7797(7) 0.6108(10) -0.0729(6) 0.019(2) Uani 1 1 d . . .
H12A H 0.7442 0.5853 -0.1314 0.023 Uiso 1 1 calc R U .
C13 C 0.8567(8) 0.5333(11) -0.0301(7) 0.022(2) Uani 1 1 d . . .
H13A H 0.8749 0.4556 -0.0595 0.026 Uiso 1 1 calc R U .
C14 C 0.9052(7) 0.5724(10) 0.0554(6) 0.0176(19) Uani 1 1 d . . .
H14A H 0.9575 0.5198 0.0841 0.021 Uiso 1 1 calc R U .
C15 C 0.8952(7) 1.1797(10) 0.0975(7) 0.0182(19) Uani 1 1 d . . .
H15A H 0.8898 1.2785 0.0973 0.022 Uiso 1 1 calc R U .
H15B H 0.8697 1.1471 0.0342 0.022 Uiso 1 1 calc R U .
C16 C 0.9985(6) 1.1397(9) 0.1252(7) 0.0175(19) Uani 1 1 d . . .
H16A H 1.0309 1.1519 0.0724 0.021 Uiso 1 1 calc R U .
H16B H 1.0304 1.1963 0.1770 0.021 Uiso 1 1 calc R U .
C17 C 1.0834(6) 0.9292(9) 0.1683(6) 0.0113(16) Uani 1 1 d . . .
C18 C 1.1713(6) 0.9795(10) 0.1546(6) 0.0143(17) Uani 1 1 d . . .
H18A H 1.1765 1.0697 0.1357 0.017 Uiso 1 1 calc R U .
C19 C 1.2491(6) 0.8975(10) 0.1689(6) 0.0158(18) Uani 1 1 d . . .
H19A H 1.3081 0.9305 0.1591 0.019 Uiso 1 1 calc R U .
C20 C 1.2413(6) 0.7659(10) 0.1976(6) 0.0152(18) Uani 1 1 d . . .
H20A H 1.2940 0.7072 0.2065 0.018 Uiso 1 1 calc R U .
C21 C 1.1551(6) 0.7233(9) 0.2129(6) 0.0129(16) Uani 1 1 d . . .
H21A H 1.1499 0.6339 0.2333 0.015 Uiso 1 1 calc R U .

loop_
_atom_site_aniso_label
_atom_site_aniso_U_11
_atom_site_aniso_U_22
_atom_site_aniso_U_33
_atom_site_aniso_U_23
_atom_site_aniso_U_13
_atom_site_aniso_U_12
Co1 0.0107(6) 0.0085(7) 0.0109(6) 0.0003(4) 0.0020(4) 0.0005(4)
Ni2 0.0118(6) 0.0086(6) 0.0120(6) 0.0008(4) 0.0030(4) -0.0004(4)
Co2 0.0118(6) 0.0086(6) 0.0120(6) 0.0008(4) 0.0030(4) -0.0004(4)
Cl1 0.0222(11) 0.0093(11) 0.0179(10) 0.0027(8) 0.0033(8) 0.0011(8)
N1 0.013(3) 0.011(4) 0.013(3) 0.001(3) 0.000(3) 0.001(3)
N2 0.018(4) 0.011(4) 0.012(3) -0.001(3) 0.002(3) 0.004(3)
N3 0.011(3) 0.010(4) 0.011(3) 0.001(3) 0.001(2) 0.000(3)
N4 0.011(3) 0.009(4) 0.013(3) -0.001(3) 0.001(3) 0.001(3)
N5 0.014(3) 0.009(4) 0.012(3) 0.001(3) 0.004(3) 0.001(3)
N6 0.014(3) 0.008(4) 0.023(4) 0.004(3) 0.005(3) 0.000(3)
N7 0.011(3) 0.011(4) 0.012(3) 0.002(3) 0.004(3) 0.001(3)
C1 0.023(5) 0.009(4) 0.022(5) -0.002(3) 0.004(4) 0.002(4)
C2 0.021(4) 0.012(4) 0.015(4) -0.004(3) 0.003(3) 0.004(4)
C3 0.011(4) 0.013(4) 0.011(4) 0.000(3) 0.001(3) -0.002(3)
C4 0.016(4) 0.017(5) 0.014(4) -0.002(3) 0.005(3) -0.003(3)
C5 0.018(4) 0.023(5) 0.011(4) -0.001(3) 0.003(3) -0.005(4)
C6 0.018(4) 0.020(5) 0.013(4) 0.005(3) -0.001(3) -0.003(4)
C7 0.013(4) 0.012(4) 0.016(4) 0.004(3) 0.001(3) 0.000(3)
C8 0.012(4) 0.015(5) 0.024(5) 0.001(4) 0.002(3) 0.003(3)
C9 0.012(4) 0.015(5) 0.015(4) 0.001(3) -0.002(3) 0.003(3)
C10 0.012(4) 0.012(4) 0.012(4) 0.002(3) 0.005(3) -0.002(3)
C11 0.017(4) 0.015(5) 0.013(4) 0.001(3) 0.001(3) -0.005(3)
C12 0.029(5) 0.018(5) 0.011(4) -0.001(3) 0.002(4) -0.006(4)
C13 0.034(6) 0.015(5) 0.016(5) -0.006(4) 0.007(4) 0.002(4)
C14 0.025(5) 0.012(5) 0.017(4) 0.000(3) 0.008(4) 0.002(4)
C15 0.022(5) 0.012(5) 0.022(5) 0.003(4) 0.005(4) 0.000(4)
C16 0.016(4) 0.010(4) 0.026(5) 0.005(4) 0.004(4) -0.001(3)
C17 0.012(4) 0.010(4) 0.013(4) -0.001(3) 0.003(3) -0.001(3)
C18 0.014(4) 0.015(5) 0.015(4) 0.002(3) 0.004(3) -0.004(3)
C19 0.012(4) 0.023(5) 0.012(4) -0.001(4) 0.003(3) -0.002(4)
C20 0.012(4) 0.020(5) 0.014(4) 0.000(3) 0.003(3) 0.002(3)
C21 0.015(4) 0.012(4) 0.012(4) -0.001(3) 0.002(3) 0.001(3)

loop_
_atom_type_symbol
_atom_type_description
_atom_type_scat_dispersion_real
_atom_type_scat_dispersion_imag
_atom_type_scat_source
C C 0.0033 0.0016 'International Tables Vol C Tables 4.2.6.8 and 6.1.1.4'
H H 0.0000 0.0000 'International Tables Vol C Tables 4.2.6.8 and 6.1.1.4'
N N 0.0061 0.0033 'International Tables Vol C Tables 4.2.6.8 and 6.1.1.4'
Cl Cl 0.1484 0.1585 'International Tables Vol C Tables 4.2.6.8 and 6.1.1.4'
Co Co 0.3494 0.9721 'International Tables Vol C Tables 4.2.6.8 and 6.1.1.4'
Ni Ni 0.3393 1.1124 'International Tables Vol C Tables 4.2.6.8 and 6.1.1.4'

loop_
_geom_angle_atom_site_label_1
_geom_angle_atom_site_label_2
_geom_angle_atom_site_label_3
_geom_angle
N2 Co1 N6 118.5(3)
N2 Co1 N4 124.0(3)
N6 Co1 N4 117.1(3)
N2 Co1 N1 87.5(3)
N6 Co1 N1 88.2(3)
N4 Co1 N1 87.8(3)
N2 Co1 Ni2 92.9(2)
N6 Co1 Ni2 92.2(2)
N4 Co1 Ni2 91.3(2)
N1 Co1 Ni2 179.2(2)
N7 Ni2 N5 101.3(3)
N7 Ni2 N3 106.5(3)
N5 Ni2 N3 148.1(3)
N7 Ni2 Cl1 103.2(2)
N5 Ni2 Cl1 93.4(2)
N3 Ni2 Cl1 95.2(2)
N7 Ni2 Co1 85.1(2)
N5 Ni2 Co1 82.4(2)
N3 Ni2 Co1 84.5(2)
Cl1 Ni2 Co1 171.34(8)
C8 N1 C1 112.6(7)
C8 N1 C15 113.4(7)
C1 N1 C15 113.4(7)
C8 N1 Co1 105.2(6)
C1 N1 Co1 106.3(5)
C15 N1 Co1 105.0(6)
C3 N2 C2 122.4(7)
C3 N2 Co1 123.8(6)
C2 N2 Co1 113.5(6)
C7 N3 C3 117.7(7)
C7 N3 Ni2 120.1(6)
C3 N3 Ni2 121.9(6)
C10 N4 C9 120.0(7)
C10 N4 Co1 119.2(6)
C9 N4 Co1 113.2(6)
C14 N5 C10 118.5(8)
C14 N5 Ni2 119.5(6)
C10 N5 Ni2 122.1(6)
C17 N6 C16 122.0(7)
C17 N6 Co1 123.0(6)
C16 N6 Co1 113.4(6)
C21 N7 C17 118.9(7)
C21 N7 Ni2 118.4(6)
C17 N7 Ni2 122.8(6)
N1 C1 C2 109.6(7)
N1 C1 H1A 109.8
C2 C1 H1A 109.8
N1 C1 H1B 109.8
C2 C1 H1B 109.8
H1A C1 H1B 108.2
N2 C2 C1 107.5(7)
N2 C2 H2A 110.2
C1 C2 H2A 110.2
N2 C2 H2B 110.2
C1 C2 H2B 110.2
H2A C2 H2B 108.5
N2 C3 N3 115.9(7)
N2 C3 C4 123.8(8)
N3 C3 C4 120.3(8)
C5 C4 C3 119.7(9)
C5 C4 H4A 120.2
C3 C4 H4A 120.2
C4 C5 C6 119.5(8)
C4 C5 H5A 120.3
C6 C5 H5A 120.3
C7 C6 C5 118.5(8)
C7 C6 H6A 120.7
C5 C6 H6A 120.7
N3 C7 C6 124.2(9)
N3 C7 H7A 117.9
C6 C7 H7A 117.9
N1 C8 C9 110.9(7)
N1 C8 H8A 109.5
C9 C8 H8A 109.5
N1 C8 H8B 109.5
C9 C8 H8B 109.5
H8A C8 H8B 108.0
N4 C9 C8 108.6(7)
N4 C9 H9A 110.0
C8 C9 H9A 110.0
N4 C9 H9B 110.0
C8 C9 H9B 110.0
H9A C9 H9B 108.4
N4 C10 N5 115.4(7)
N4 C10 C11 124.5(8)
N5 C10 C11 120.1(8)
C12 C11 C10 119.7(9)
C12 C11 H11A 120.2
C10 C11 H11A 120.2
C11 C12 C13 119.6(9)
C11 C12 H12A 120.2
C13 C12 H12A 120.2
C14 C13 C12 118.4(9)
C14 C13 H13A 120.8
C12 C13 H13A 120.8
N5 C14 C13 123.5(9)
N5 C14 H14A 118.2
C13 C14 H14A 118.2
N1 C15 C16 110.6(7)
N1 C15 H15A 109.5
C16 C15 H15A 109.5
N1 C15 H15B 109.5
C16 C15 H15B 109.5
H15A C15 H15B 108.1
N6 C16 C15 108.0(7)
N6 C16 H16A 110.1
C15 C16 H16A 110.1
N6 C16 H16B 110.1
C15 C16 H16B 110.1
H16A C16 H16B 108.4
N6 C17 N7 115.7(7)
N6 C17 C18 124.7(8)
N7 C17 C18 119.6(8)
C19 C18 C17 119.8(9)
C19 C18 H18A 120.1
C17 C18 H18A 120.1
C18 C19 C20 119.8(8)
C18 C19 H19A 120.1
C20 C19 H19A 120.1
C21 C20 C19 118.1(8)
C21 C20 H20A 121.0
C19 C20 H20A 121.0
N7 C21 C20 123.7(9)
N7 C21 H21A 118.2
C20 C21 H21A 118.2

loop_
_geom_bond_atom_site_label_1
_geom_bond_atom_site_label_2
_geom_bond_distance
Co1 N2 1.874(7)
Co1 N6 1.881(8)
Co1 N4 1.893(7)
Co1 N1 1.984(8)
Co1 Ni2 2.3837(17)
Ni2 N7 2.029(7)
Ni2 N5 2.049(7)
Ni2 N3 2.060(7)
Ni2 Cl1 2.341(3)
N1 C8 1.485(11)
N1 C1 1.480(12)
N1 C15 1.498(12)
N2 C3 1.336(11)
N2 C2 1.458(12)
N3 C7 1.358(11)
N3 C3 1.371(11)
N4 C10 1.336(11)
N4 C9 1.468(11)
N5 C14 1.351(11)
N5 C10 1.372(11)
N6 C17 1.344(11)
N6 C16 1.462(12)
N7 C21 1.345(11)
N7 C17 1.372(11)
C1 C2 1.536(13)
C1 H1A 0.9900
C1 H1B 0.9900
C2 H2A 0.9900
C2 H2B 0.9900
C3 C4 1.427(12)
C4 C5 1.378(13)
C4 H4A 0.9500
C5 C6 1.391(14)
C5 H5A 0.9500
C6 C7 1.372(13)
C6 H6A 0.9500
C7 H7A 0.9500
C8 C9 1.523(13)
C8 H8A 0.9900
C8 H8B 0.9900
C9 H9A 0.9900
C9 H9B 0.9900
C10 C11 1.427(12)
C11 C12 1.367(14)
C11 H11A 0.9500
C12 C13 1.402(14)
C12 H12A 0.9500
C13 C14 1.376(13)
C13 H13A 0.9500
C14 H14A 0.9500
C15 C16 1.524(13)
C15 H15A 0.9900
C15 H15B 0.9900
C16 H16A 0.9900
C16 H16B 0.9900
C17 C18 1.417(12)
C18 C19 1.374(13)
C18 H18A 0.9500
C19 C20 1.393(14)
C19 H19A 0.9500
C20 C21 1.375(13)
C20 H20A 0.9500
C21 H21A 0.9500

loop_
_geom_torsion_atom_site_label_1
_geom_torsion_atom_site_label_2
_geom_torsion_atom_site_label_3
_geom_torsion_atom_site_label_4
_geom_torsion
N6 Co1 N2 C3 -93.0(8)
N4 Co1 N2 C3 94.7(8)
N1 Co1 N2 C3 -179.6(7)
Ni2 Co1 N2 C3 1.2(7)
N6 Co1 N2 C2 93.2(7)
N4 Co1 N2 C2 -79.2(7)
N1 Co1 N2 C2 6.5(6)
Ni2 Co1 N2 C2 -172.7(6)
N2 Co1 N4 C10 -125.7(7)
N6 Co1 N4 C10 61.9(7)
N1 Co1 N4 C10 148.7(7)
Ni2 Co1 N4 C10 -31.3(6)
N2 Co1 N4 C9 84.6(7)
N6 Co1 N4 C9 -87.8(6)
N1 Co1 N4 C9 -0.9(6)
Ni2 Co1 N4 C9 179.0(6)
N2 Co1 N6 C17 82.2(8)
N4 Co1 N6 C17 -104.9(7)
N1 Co1 N6 C17 168.5(7)
Ni2 Co1 N6 C17 -12.3(7)
N2 Co1 N6 C16 -83.1(7)
N4 Co1 N6 C16 89.7(7)
N1 Co1 N6 C16 3.1(6)
Ni2 Co1 N6 C16 -177.6(6)
C8 N1 C1 C2 77.9(9)
C15 N1 C1 C2 -151.7(8)
Co1 N1 C1 C2 -36.8(8)
C3 N2 C2 C1 157.8(8)
Co1 N2 C2 C1 -28.2(9)
N1 C1 C2 N2 42.7(10)
C2 N2 C3 N3 179.0(8)
Co1 N2 C3 N3 5.6(11)
C2 N2 C3 C4 -1.8(13)
Co1 N2 C3 C4 -175.2(7)
C7 N3 C3 N2 175.4(7)
Ni2 N3 C3 N2 -11.2(10)
C7 N3 C3 C4 -3.8(12)
Ni2 N3 C3 C4 169.6(6)
N2 C3 C4 C5 -176.5(8)
N3 C3 C4 C5 2.7(13)
C3 C4 C5 C6 0.2(13)
C4 C5 C6 C7 -1.8(14)
C3 N3 C7 C6 2.2(13)
Ni2 N3 C7 C6 -171.3(7)
C5 C6 C7 N3 0.7(14)
C1 N1 C8 C9 -154.0(8)
C15 N1 C8 C9 75.6(10)
Co1 N1 C8 C9 -38.6(8)
C10 N4 C9 C8 -169.7(8)
Co1 N4 C9 C8 -20.3(9)
N1 C8 C9 N4 39.4(10)
C9 N4 C10 N5 170.0(7)
Co1 N4 C10 N5 22.4(10)
C9 N4 C10 C11 -9.8(13)
Co1 N4 C10 C11 -157.4(7)
C14 N5 C10 N4 -176.5(8)
Ni2 N5 C10 N4 3.9(10)
C14 N5 C10 C11 3.4(12)
Ni2 N5 C10 C11 -176.3(6)
N4 C10 C11 C12 177.6(8)
N5 C10 C11 C12 -2.2(13)
C10 C11 C12 C13 -0.1(14)
C11 C12 C13 C14 1.1(15)
C10 N5 C14 C13 -2.4(14)
Ni2 N5 C14 C13 177.3(8)
C12 C13 C14 N5 0.1(15)
C8 N1 C15 C16 -151.9(8)
C1 N1 C15 C16 78.0(10)
Co1 N1 C15 C16 -37.6(8)
C17 N6 C16 C15 169.8(8)
Co1 N6 C16 C15 -24.7(9)
N1 C15 C16 N6 41.4(10)
C16 N6 C17 N7 175.7(8)
Co1 N6 C17 N7 11.6(11)
C16 N6 C17 C18 -3.2(14)
Co1 N6 C17 C18 -167.3(7)
C21 N7 C17 N6 177.0(7)
Ni2 N7 C17 N6 -3.2(11)
C21 N7 C17 C18 -4.0(12)
Ni2 N7 C17 C18 175.9(6)
N6 C17 C18 C19 -177.6(8)
N7 C17 C18 C19 3.5(13)
C17 C18 C19 C20 -0.7(13)
C18 C19 C20 C21 -1.4(13)
C17 N7 C21 C20 1.9(13)
Ni2 N7 C21 C20 -178.0(7)
C19 C20 C21 N7 0.9(13)
